data_1557161
loop_
_publ_author_name
'Sun, Ziyue'
'Zhao, Yanxia'
'Santoro, Orlando'
'Elsegood, Mark R. J.'
'Bedwell, Elizabeth V.'
'Zahra, Khadisha'
'Walton, Alex'
'Redshaw, Carl'

_publ_section_title
;
 Use of titanocalix[4]arenes in the ring opening polymerization of cyclic
 esters
;
_journal_issue 6
_journal_name_full 'Catalysis Science &amp; Technology'
_journal_page_first 1619
_journal_page_last 1639
_journal_paper_doi 10.1039/C9CY02571E
_journal_volume 10
_journal_year 2020
_chemical_formula_moiety 'C1125 H165 Cl O11 Ti2, 2.85(C2 H3 N), 0.43(H2 O)'
_chemical_formula_sum 'C130.71 H174.42 Cl N2.85 O11.43 Ti2'
_chemical_formula_weight 2099.63
_space_group_crystal_system triclinic
_space_group_IT_number 2
_space_group_name_Hall '-P 1'
_space_group_name_H-M_alt 'P -1'
_atom_sites_solution_hydrogens mixed
_atom_sites_solution_primary iterative
_atom_sites_solution_secondary difmap
_audit_creation_method SHELXL-2018/1
_audit_update_record
;
2019-09-19 deposited with the CCDC.	2020-01-27 downloaded from the CCDC.
;
_cell_angle_alpha 102.481(2)
_cell_angle_beta 91.495(2)
_cell_angle_gamma 101.593(2)
_cell_formula_units_Z 2
_cell_length_a 16.3253(4)
_cell_length_b 17.3213(3)
_cell_length_c 23.5069(3)
_cell_measurement_reflns_used 25377
_cell_measurement_temperature 100(2)
_cell_measurement_theta_max 27.0010
_cell_measurement_theta_min 1.5870
_cell_volume 6340.9(2)
_computing_cell_refinement 'CrysAlisPro 1.171.39.46 (Rigaku OD, 2018)'
_computing_data_collection 'CrysAlisPro 1.171.39.46 (Rigaku OD, 2018)'
_computing_data_reduction 'CrysAlisPro 1.171.39.46 (Rigaku OD, 2018)'
_computing_molecular_graphics 'Bruker SHELXTL'
_computing_publication_material 'Bruker SHELXTL'
_computing_structure_refinement 'SHELXL-2018/1 (Sheldrick, 2018)'
_computing_structure_solution 'SHELXT-2018/2 (Sheldrick, 2015)'
_diffrn_ambient_temperature 100(2)
_diffrn_detector 'hybrid pixel detector'
_diffrn_detector_area_resol_mean 10
_diffrn_measured_fraction_theta_full 0.999
_diffrn_measured_fraction_theta_max 0.999
_diffrn_measurement_device 'four-circle diffractometer'
_diffrn_measurement_device_details 'Rigaku, AFC12 \k goniometer'
_diffrn_measurement_device_type
;
Rigaku FRE+ equipped with VHF Varimax confocal mirrors and an AFC12 
goniometer and HyPix 6000 detector
;
_diffrn_measurement_method 'profile data from \w-scans'
_diffrn_radiation_type MoK\a
_diffrn_radiation_wavelength 0.71073
_diffrn_reflns_av_R_equivalents 0.0925
_diffrn_reflns_av_unetI/netI 0.0890
_diffrn_reflns_Laue_measured_fraction_full 0.999
_diffrn_reflns_Laue_measured_fraction_max 0.999
_diffrn_reflns_limit_h_max 21
_diffrn_reflns_limit_h_min -21
_diffrn_reflns_limit_k_max 22
_diffrn_reflns_limit_k_min -22
_diffrn_reflns_limit_l_max 30
_diffrn_reflns_limit_l_min -30
_diffrn_reflns_number 152246
_diffrn_reflns_point_group_measured_fraction_full 0.999
_diffrn_reflns_point_group_measured_fraction_max 0.999
_diffrn_reflns_theta_full 25.242
_diffrn_reflns_theta_max 27.485
_diffrn_reflns_theta_min 1.502
_diffrn_source 'Rotating Anode'
_exptl_absorpt_coefficient_mu 0.203
_exptl_absorpt_correction_T_max 1.000
_exptl_absorpt_correction_T_min 0.624
_exptl_absorpt_correction_type multi-scan
_exptl_absorpt_process_details
;
CrysAlisPro 1.171.39.46 (Rigaku Oxford Diffraction, 2018)
Empirical absorption correction using spherical harmonics,
 implemented in SCALE3 ABSPACK scaling algorithm.
;
_exptl_crystal_colour orange
_exptl_crystal_density_diffrn 1.100
_exptl_crystal_density_method 'not measured'
_exptl_crystal_description plate
_exptl_crystal_F_000 2262
_exptl_crystal_recrystallization_method 'Re-crystallisation from solvent: acetonitrile'
_exptl_crystal_size_max 0.180
_exptl_crystal_size_mid 0.120
_exptl_crystal_size_min 0.015
_refine_diff_density_max 1.258
_refine_diff_density_min -0.641
_refine_diff_density_rms 0.069
_refine_ls_extinction_method none
_refine_ls_goodness_of_fit_ref 1.021
_refine_ls_hydrogen_treatment mixed
_refine_ls_matrix_type full
_refine_ls_number_parameters 1504
_refine_ls_number_reflns 29067
_refine_ls_number_restraints 481
_refine_ls_restrained_S_all 1.021
_refine_ls_R_factor_all 0.1361
_refine_ls_R_factor_gt 0.0718
_refine_ls_shift/su_max 0.001
_refine_ls_shift/su_mean 0.000
_refine_ls_structure_factor_coef Fsqd
_refine_ls_weighting_details 'w=1/[\s^2^(Fo^2^)+(0.0970P)^2^+5.2433P] where P=(Fo^2^+2Fc^2^)/3'
_refine_ls_weighting_scheme calc
_refine_ls_wR_factor_gt 0.1777
_refine_ls_wR_factor_ref 0.2075
_reflns_Friedel_coverage 0.000
_reflns_number_gt 17105
_reflns_number_total 29067
_reflns_threshold_expression 'I > 2\s(I)'
_cod_data_source_file c9cy02571e2.cif
_cod_data_source_block 11
_cod_depositor_comments
;Adding full bibliography for 1557155--1557164.cif.

 Adding full bibliography for 1557155--1557164.cif.
;
_cod_database_code 1557161
_shelx_shelxl_version_number 2018/1
_shelx_space_group_comment
;
The symmetry employed for this shelxl refinement is uniquely defined
by the following loop, which should always be used as a source of
symmetry information in preference to the above space-group names.
They are only intended as comments.
;
_shelx_estimated_absorpt_t_min 0.964
_shelx_estimated_absorpt_t_max 0.997

loop_
_space_group_symop_operation_xyz
'x, y, z'
'-x, -y, -z'

loop_
_atom_site_label
_atom_site_type_symbol
_atom_site_fract_x
_atom_site_fract_y
_atom_site_fract_z
_atom_site_U_iso_or_equiv
_atom_site_adp_type
_atom_site_occupancy
_atom_site_site_symmetry_order
_atom_site_calc_flag
_atom_site_refinement_flags_posn
_atom_site_refinement_flags_adp
_atom_site_refinement_flags_occupancy
_atom_site_disorder_assembly
_atom_site_disorder_group
Ti1 Ti 0.31133(3) 0.56460(3) 0.80176(2) 0.02343(13) Uani 1 1 d . . . . .
Cl1 Cl 0.22185(9) 0.44829(9) 0.84249(7) 0.0300(5) Uani 0.568(3) 1 d . U P A 1
O9 O 0.2593(2) 0.4747(2) 0.73586(19) 0.0234(8) Uani 0.568(3) 1 d . U P A 1
H9 H 0.267539 0.483077 0.697604 0.028 Uiso 0.568(3) 1 calc R U P A 1
N1 N 0.2500(3) 0.4920(4) 0.6195(2) 0.0470(14) Uani 0.568(3) 1 d . U P A 1
C126 C 0.2282(4) 0.4684(4) 0.5707(3) 0.0501(17) Uani 0.568(3) 1 d . U P A 1
C127 C 0.2019(4) 0.4386(4) 0.5101(3) 0.0414(15) Uani 0.568(3) 1 d . U P A 1
H12Q H 0.247872 0.455823 0.486599 0.062 Uiso 0.568(3) 1 calc R U P A 1
H12R H 0.153366 0.460157 0.500864 0.062 Uiso 0.568(3) 1 calc R U P A 1
H12S H 0.186494 0.379380 0.501358 0.062 Uiso 0.568(3) 1 calc R U P A 1
Cl1X Cl 0.27521(12) 0.48275(11) 0.70100(10) 0.0308(6) Uani 0.432(3) 1 d . U P A 2
O9X O 0.2382(3) 0.4650(3) 0.8091(2) 0.0246(11) Uani 0.432(3) 1 d . U P A 2
H9X H 0.222710 0.460691 0.847182 0.029 Uiso 0.432(3) 1 calc R U P A 2
O13 O 0.1726(4) 0.4383(4) 0.9128(3) 0.061(2) Uani 0.432(3) 1 d . . P A 2
Ti2 Ti 0.19204(3) 0.36934(3) 0.74217(2) 0.02402(13) Uani 1 1 d . . . . .
O1 O 0.06368(12) 0.41550(12) 0.73590(9) 0.0264(5) Uani 1 1 d . . . . .
O2 O 0.12503(15) 0.30300(16) 0.77803(13) 0.0504(7) Uani 1 1 d . . . . .
O3 O 0.27497(12) 0.31187(12) 0.73924(9) 0.0253(4) Uani 1 1 d . . . . .
O4 O 0.15737(13) 0.33258(14) 0.66618(9) 0.0351(5) Uani 1 1 d . . . . .
O5 O 0.42941(12) 0.50589(12) 0.81507(8) 0.0234(4) Uani 1 1 d . . . . .
O6 O 0.33694(12) 0.60250(12) 0.87952(8) 0.0243(4) Uani 1 1 d . . . . .
O7 O 0.23529(13) 0.62966(12) 0.80105(9) 0.0267(5) Uani 1 1 d . . . . .
O8 O 0.39081(14) 0.62266(14) 0.76689(10) 0.0349(5) Uani 1 1 d . . . . .
C1 C -0.00708(18) 0.35290(18) 0.71251(13) 0.0252(6) Uani 1 1 d . . . . .
C2 C -0.02643(18) 0.33194(18) 0.65245(13) 0.0246(6) Uani 1 1 d . . . . .
C3 C -0.09538(18) 0.26932(19) 0.63047(14) 0.0271(7) Uani 1 1 d . . . . .
H3 H -0.109468 0.255086 0.589536 0.032 Uiso 1 1 calc R U . . .
C4 C -0.14396(18) 0.22722(18) 0.66546(14) 0.0271(7) Uani 1 1 d . . . . .
C5 C -0.12011(18) 0.24811(18) 0.72505(13) 0.0260(6) Uani 1 1 d . . . . .
H5 H -0.151495 0.218833 0.749971 0.031 Uiso 1 1 calc R U . . .
C6 C -0.05213(18) 0.31016(18) 0.74955(13) 0.0255(6) Uani 1 1 d . . . . .
C7 C -0.2190(2) 0.15769(19) 0.64100(15) 0.0324(7) Uani 1 1 d . . . . .
C8 C -0.2446(2) 0.1552(3) 0.57721(16) 0.0501(10) Uani 1 1 d . . . . .
H8A H -0.199010 0.143178 0.552706 0.075 Uiso 1 1 calc R U . . .
H8B H -0.255760 0.207724 0.574264 0.075 Uiso 1 1 calc R U . . .
H8C H -0.295222 0.112994 0.563922 0.075 Uiso 1 1 calc R U . . .
C9 C -0.2952(2) 0.1678(2) 0.67638(16) 0.0372(8) Uani 1 1 d . . . . .
H9A H -0.342560 0.123045 0.660193 0.056 Uiso 1 1 calc R U . . .
H9B H -0.310308 0.219206 0.674370 0.056 Uiso 1 1 calc R U . . .
H9C H -0.281478 0.167753 0.717198 0.056 Uiso 1 1 calc R U . . .
C10 C -0.1958(2) 0.0777(2) 0.6452(2) 0.0501(10) Uani 1 1 d . . . . .
H10A H -0.150008 0.068434 0.620276 0.075 Uiso 1 1 calc R U . . .
H10B H -0.244742 0.033358 0.632340 0.075 Uiso 1 1 calc R U . . .
H10C H -0.177903 0.080192 0.685821 0.075 Uiso 1 1 calc R U . . .
C11 C -0.0291(2) 0.3250(2) 0.81451(13) 0.0294(7) Uani 1 1 d . . . . .
H11A H 0.009829 0.378282 0.827356 0.035 Uiso 1 1 calc R U . . .
H11B H -0.080414 0.327323 0.835755 0.035 Uiso 1 1 calc R U . . .
C12 C 0.09184(19) 0.25605(19) 0.81366(14) 0.0297(7) Uani 1 1 d . . . . .
C13 C 0.01149(19) 0.2610(2) 0.83087(13) 0.0282(7) Uani 1 1 d . . . . .
C14 C -0.0263(2) 0.2083(2) 0.86351(14) 0.0394(8) Uani 1 1 d . . . . .
H14 H -0.081509 0.210442 0.874662 0.047 Uiso 1 1 calc R U . . .
C15 C 0.0134(2) 0.1521(3) 0.88075(16) 0.0460(9) Uani 1 1 d . . . . .
C16 C 0.0963(2) 0.1538(2) 0.86595(14) 0.0365(8) Uani 1 1 d . . . . .
H16 H 0.125789 0.118137 0.878985 0.044 Uiso 1 1 calc R U . . .
C17 C 0.13688(19) 0.20519(19) 0.83325(13) 0.0276(7) Uani 1 1 d . . . . .
C18 C -0.0322(3) 0.0919(4) 0.9145(2) 0.0736(13) Uani 1 1 d D U . . .
C19 C -0.1152(5) 0.0508(6) 0.8839(4) 0.076(2) Uani 0.706(10) 1 d D U P B 1
H19A H -0.147154 0.091438 0.879000 0.114 Uiso 0.706(10) 1 calc R U P B 1
H19B H -0.107375 0.018589 0.845482 0.114 Uiso 0.706(10) 1 calc R U P B 1
H19C H -0.145881 0.015281 0.907038 0.114 Uiso 0.706(10) 1 calc R U P B 1
C20 C -0.0438(6) 0.1425(7) 0.9764(3) 0.105(3) Uani 0.706(10) 1 d D U P B 1
H20A H 0.011297 0.169377 0.996309 0.158 Uiso 0.706(10) 1 calc R U P B 1
H20B H -0.075968 0.183215 0.972233 0.158 Uiso 0.706(10) 1 calc R U P B 1
H20C H -0.073964 0.106419 0.999381 0.158 Uiso 0.706(10) 1 calc R U P B 1
C21 C 0.0201(5) 0.0311(7) 0.9232(6) 0.116(4) Uani 0.706(10) 1 d D U P B 1
H21A H 0.074396 0.060003 0.943452 0.174 Uiso 0.706(10) 1 calc R U P B 1
H21B H -0.009532 -0.004620 0.946636 0.174 Uiso 0.706(10) 1 calc R U P B 1
H21C H 0.028974 -0.001311 0.885080 0.174 Uiso 0.706(10) 1 calc R U P B 1
C19X C -0.1280(8) 0.0860(17) 0.9143(11) 0.089(6) Uani 0.294(10) 1 d D U P B 2
H19D H -0.151544 0.077257 0.874115 0.134 Uiso 0.294(10) 1 calc R U P B 2
H19E H -0.153769 0.040614 0.931125 0.134 Uiso 0.294(10) 1 calc R U P B 2
H19F H -0.139379 0.136369 0.937664 0.134 Uiso 0.294(10) 1 calc R U P B 2
C20X C 0.0086(12) 0.1052(14) 0.9743(7) 0.092(6) Uani 0.294(10) 1 d D U P B 2
H20D H -0.022063 0.065789 0.994602 0.138 Uiso 0.294(10) 1 calc R U P B 2
H20E H 0.066709 0.098562 0.971501 0.138 Uiso 0.294(10) 1 calc R U P B 2
H20F H 0.008079 0.160095 0.996216 0.138 Uiso 0.294(10) 1 calc R U P B 2
C21X C -0.0277(14) 0.0031(9) 0.8824(9) 0.095(5) Uani 0.294(10) 1 d D U P B 2
H21D H -0.053797 -0.008915 0.842562 0.143 Uiso 0.294(10) 1 calc R U P B 2
H21E H 0.031088 -0.001642 0.880826 0.143 Uiso 0.294(10) 1 calc R U P B 2
H21F H -0.057515 -0.035317 0.903773 0.143 Uiso 0.294(10) 1 calc R U P B 2
C22 C 0.22857(19) 0.2103(2) 0.82113(13) 0.0296(7) Uani 1 1 d . . . . .
H22A H 0.253192 0.179466 0.845467 0.036 Uiso 1 1 calc R U . . .
H22B H 0.258622 0.267527 0.833258 0.036 Uiso 1 1 calc R U . . .
C23 C 0.26169(18) 0.22945(18) 0.71906(13) 0.0251(6) Uani 1 1 d . . . . .
C24 C 0.24323(18) 0.17813(19) 0.75758(13) 0.0267(7) Uani 1 1 d . . . . .
C25 C 0.23877(19) 0.09589(19) 0.73684(14) 0.0297(7) Uani 1 1 d . . . . .
H25 H 0.228200 0.061241 0.763304 0.036 Uiso 1 1 calc R U . . .
C26 C 0.24918(19) 0.06219(19) 0.67878(14) 0.0295(7) Uani 1 1 d . . . . .
C27 C 0.26188(18) 0.11438(19) 0.64143(14) 0.0272(7) Uani 1 1 d . . . . .
H27 H 0.266969 0.092510 0.601304 0.033 Uiso 1 1 calc R U . . .
C28 C 0.26757(18) 0.19725(19) 0.65959(13) 0.0259(6) Uani 1 1 d . . . . .
C29 C 0.2525(2) -0.0275(2) 0.65892(15) 0.0339(7) Uani 1 1 d . . . . .
C30 C 0.1890(2) -0.0800(2) 0.68927(17) 0.0448(9) Uani 1 1 d . . . . .
H30A H 0.205731 -0.067609 0.731144 0.067 Uiso 1 1 calc R U . . .
H30B H 0.187412 -0.137250 0.672472 0.067 Uiso 1 1 calc R U . . .
H30C H 0.133304 -0.068631 0.683608 0.067 Uiso 1 1 calc R U . . .
C31 C 0.3411(2) -0.0370(2) 0.67550(19) 0.0474(9) Uani 1 1 d . . . . .
H31A H 0.382246 -0.004010 0.656104 0.071 Uiso 1 1 calc R U . . .
H31B H 0.344561 -0.093930 0.663050 0.071 Uiso 1 1 calc R U . . .
H31C H 0.352858 -0.019083 0.717937 0.071 Uiso 1 1 calc R U . . .
C32 C 0.2353(3) -0.0575(2) 0.59244(16) 0.0457(9) Uani 1 1 d . . . . .
H32A H 0.181088 -0.047552 0.580557 0.069 Uiso 1 1 calc R U . . .
H32B H 0.234097 -0.115654 0.581467 0.069 Uiso 1 1 calc R U . . .
H32C H 0.279710 -0.028520 0.572875 0.069 Uiso 1 1 calc R U . . .
C33 C 0.28063(18) 0.24986(19) 0.61555(13) 0.0254(6) Uani 1 1 d . . . . .
H33A H 0.308331 0.305476 0.636258 0.030 Uiso 1 1 calc R U . . .
H33B H 0.319299 0.229391 0.587132 0.030 Uiso 1 1 calc R U . . .
C34 C 0.14611(18) 0.29920(18) 0.60898(13) 0.0250(6) Uani 1 1 d . . . . .
C35 C 0.20156(18) 0.25368(18) 0.58224(13) 0.0244(6) Uani 1 1 d . . . . .
C36 C 0.1841(2) 0.21629(19) 0.52340(13) 0.0294(7) Uani 1 1 d . . . . .
H36 H 0.221518 0.185248 0.504490 0.035 Uiso 1 1 calc R U . . .
C37 C 0.1137(2) 0.2225(2) 0.49093(14) 0.0333(7) Uani 1 1 d . . . . .
C38 C 0.0624(2) 0.2725(2) 0.51939(14) 0.0327(7) Uani 1 1 d . . . . .
H38 H 0.015388 0.279504 0.497971 0.039 Uiso 1 1 calc R U . . .
C39 C 0.07815(18) 0.31174(18) 0.57748(13) 0.0252(6) Uani 1 1 d . . . . .
C40 C 0.0893(2) 0.1744(3) 0.42792(15) 0.0462(9) Uani 1 1 d . . . . .
C41 C 0.0774(3) 0.2323(3) 0.38840(18) 0.0770(16) Uani 1 1 d . . . . .
H41A H 0.067085 0.202046 0.347640 0.116 Uiso 1 1 calc R U . . .
H41B H 0.128119 0.274997 0.392398 0.116 Uiso 1 1 calc R U . . .
H41C H 0.029467 0.256740 0.400045 0.116 Uiso 1 1 calc R U . . .
C42 C 0.0076(3) 0.1135(3) 0.4273(2) 0.0800(17) Uani 1 1 d . . . . .
H42A H 0.015606 0.076935 0.452485 0.120 Uiso 1 1 calc R U . . .
H42B H -0.008939 0.082047 0.387247 0.120 Uiso 1 1 calc R U . . .
H42C H -0.036340 0.142199 0.441624 0.120 Uiso 1 1 calc R U . . .
C43 C 0.1560(2) 0.1291(2) 0.40248(16) 0.0457(9) Uani 1 1 d . . . . .
H43A H 0.164179 0.090633 0.426044 0.069 Uiso 1 1 calc R U . . .
H43B H 0.208891 0.167844 0.402881 0.069 Uiso 1 1 calc R U . . .
H43C H 0.137637 0.099771 0.362205 0.069 Uiso 1 1 calc R U . . .
C44 C 0.02643(19) 0.36862(18) 0.60897(14) 0.0276(7) Uani 1 1 d . . . . .
H44A H -0.010691 0.381641 0.580041 0.033 Uiso 1 1 calc R U . . .
H44B H 0.064197 0.419700 0.629774 0.033 Uiso 1 1 calc R U . . .
C45 C 0.0450(2) 0.4921(2) 0.76678(18) 0.0434(9) Uani 1 1 d . . . . .
H45A H 0.082283 0.512776 0.803091 0.052 Uiso 1 1 calc R U . . .
H45B H -0.013456 0.481839 0.778127 0.052 Uiso 1 1 calc R U . . .
C46 C 0.0553(2) 0.5546(2) 0.73271(17) 0.0461(9) Uani 1 1 d . . . . .
H46A H 0.014778 0.536597 0.697994 0.055 Uiso 1 1 calc R U . . .
H46B H 0.112565 0.563009 0.718996 0.055 Uiso 1 1 calc R U . . .
C47 C 0.0409(2) 0.6344(2) 0.76992(19) 0.0491(10) Uani 1 1 d . . . . .
H47A H 0.077950 0.649509 0.806366 0.059 Uiso 1 1 calc R U . . .
H47B H -0.017858 0.626818 0.780792 0.059 Uiso 1 1 calc R U . . .
C48 C 0.0589(3) 0.7037(2) 0.7369(2) 0.0616(12) Uani 1 1 d . . . . .
H48A H 0.116978 0.709872 0.724743 0.074 Uiso 1 1 calc R U . . .
H48B H 0.020342 0.689476 0.701253 0.074 Uiso 1 1 calc R U . . .
C49 C 0.0476(4) 0.7836(3) 0.7749(3) 0.0808(16) Uani 1 1 d . . . . .
H49A H -0.009339 0.777117 0.788014 0.121 Uiso 1 1 calc R U . . .
H49B H 0.056767 0.825412 0.752222 0.121 Uiso 1 1 calc R U . . .
H49C H 0.088280 0.799546 0.808986 0.121 Uiso 1 1 calc R U . . .
C50 C 0.49637(17) 0.55761(18) 0.85242(12) 0.0226(6) Uani 1 1 d . . . . .
C51 C 0.56050(18) 0.60531(18) 0.82940(13) 0.0247(6) Uani 1 1 d . . . . .
C52 C 0.62645(19) 0.65340(18) 0.86768(14) 0.0292(7) Uani 1 1 d . . . . .
H52 H 0.671747 0.684217 0.852242 0.035 Uiso 1 1 calc R U . . .
C53 C 0.6292(2) 0.65850(19) 0.92742(14) 0.0307(7) Uani 1 1 d . . . . .
C54 C 0.56108(19) 0.61417(19) 0.94864(13) 0.0275(7) Uani 1 1 d . . . . .
H54 H 0.559693 0.619280 0.989646 0.033 Uiso 1 1 calc R U . . .
C55 C 0.49461(18) 0.56244(18) 0.91217(12) 0.0236(6) Uani 1 1 d . . . . .
C56 C 0.7040(2) 0.7115(2) 0.96818(17) 0.0460(9) Uani 1 1 d D U . . .
C57 C 0.7193(5) 0.7972(3) 0.9572(3) 0.066(2) Uani 0.667(7) 1 d D U P C 1
H57A H 0.725289 0.794487 0.915439 0.100 Uiso 0.667(7) 1 calc R U P C 1
H57B H 0.671621 0.821804 0.969316 0.100 Uiso 0.667(7) 1 calc R U P C 1
H57C H 0.770573 0.830018 0.979651 0.100 Uiso 0.667(7) 1 calc R U P C 1
C58 C 0.7835(3) 0.6780(4) 0.9470(3) 0.0584(19) Uani 0.667(7) 1 d D U P C 1
H58A H 0.788758 0.678315 0.905587 0.088 Uiso 0.667(7) 1 calc R U P C 1
H58B H 0.833725 0.712245 0.970002 0.088 Uiso 0.667(7) 1 calc R U P C 1
H58C H 0.777413 0.622506 0.952122 0.088 Uiso 0.667(7) 1 calc R U P C 1
C59 C 0.6945(4) 0.7117(5) 1.0300(3) 0.074(2) Uani 0.667(7) 1 d D U P C 1
H59A H 0.684908 0.656099 1.035254 0.111 Uiso 0.667(7) 1 calc R U P C 1
H59B H 0.745571 0.743753 1.053244 0.111 Uiso 0.667(7) 1 calc R U P C 1
H59C H 0.646618 0.735539 1.042909 0.111 Uiso 0.667(7) 1 calc R U P C 1
C57X C 0.7718(9) 0.7586(11) 0.9414(6) 0.089(5) Uani 0.333(7) 1 d D U P C 2
H57D H 0.815550 0.789699 0.971729 0.134 Uiso 0.333(7) 1 calc R U P C 2
H57E H 0.795887 0.721668 0.912210 0.134 Uiso 0.333(7) 1 calc R U P C 2
H57F H 0.749019 0.795760 0.922529 0.134 Uiso 0.333(7) 1 calc R U P C 2
C58X C 0.7360(8) 0.6598(7) 1.0084(6) 0.063(4) Uani 0.333(7) 1 d D U P C 2
H58D H 0.687972 0.630264 1.024638 0.094 Uiso 0.333(7) 1 calc R U P C 2
H58E H 0.765431 0.621256 0.985194 0.094 Uiso 0.333(7) 1 calc R U P C 2
H58F H 0.774300 0.695848 1.040324 0.094 Uiso 0.333(7) 1 calc R U P C 2
C59X C 0.6684(8) 0.7751(7) 1.0153(5) 0.062(4) Uani 0.333(7) 1 d D U P C 2
H59D H 0.623013 0.746296 1.034195 0.093 Uiso 0.333(7) 1 calc R U P C 2
H59E H 0.713425 0.805787 1.044747 0.093 Uiso 0.333(7) 1 calc R U P C 2
H59F H 0.646796 0.812368 0.995804 0.093 Uiso 0.333(7) 1 calc R U P C 2
C60 C 0.42315(18) 0.51515(19) 0.93753(12) 0.0248(6) Uani 1 1 d . . . . .
H60A H 0.446537 0.489438 0.966126 0.030 Uiso 1 1 calc R U . . .
H60B H 0.391411 0.471266 0.905765 0.030 Uiso 1 1 calc R U . . .
C61 C 0.31752(18) 0.60145(18) 0.93515(12) 0.0242(6) Uani 1 1 d . . . . .
C62 C 0.36262(18) 0.56354(18) 0.96750(13) 0.0256(6) Uani 1 1 d . . . . .
C63 C 0.34465(19) 0.56400(19) 1.02493(13) 0.0281(7) Uani 1 1 d . . . . .
H63 H 0.376358 0.539245 1.047367 0.034 Uiso 1 1 calc R U . . .
C64 C 0.28152(19) 0.59968(19) 1.05057(13) 0.0276(7) Uani 1 1 d . . . . .
C65 C 0.23539(19) 0.63387(19) 1.01578(13) 0.0282(7) Uani 1 1 d . . . . .
H65 H 0.191361 0.657609 1.032403 0.034 Uiso 1 1 calc R U . . .
C66 C 0.25043(19) 0.63503(18) 0.95826(13) 0.0261(6) Uani 1 1 d . . . . .
C67 C 0.2607(2) 0.6000(2) 1.11354(13) 0.0319(7) Uani 1 1 d . . . . .
C68 C 0.3205(2) 0.5623(3) 1.14455(14) 0.0435(9) Uani 1 1 d . . . . .
H68A H 0.316899 0.506124 1.123574 0.065 Uiso 1 1 calc R U . . .
H68B H 0.304832 0.563369 1.184649 0.065 Uiso 1 1 calc R U . . .
H68C H 0.377973 0.593079 1.145329 0.065 Uiso 1 1 calc R U . . .
C69 C 0.1710(2) 0.5514(2) 1.11421(15) 0.0380(8) Uani 1 1 d . . . . .
H69A H 0.131685 0.573890 1.093751 0.057 Uiso 1 1 calc R U . . .
H69B H 0.156407 0.554508 1.154709 0.057 Uiso 1 1 calc R U . . .
H69C H 0.167637 0.494699 1.094589 0.057 Uiso 1 1 calc R U . . .
C70 C 0.2675(2) 0.6876(2) 1.14803(15) 0.0413(9) Uani 1 1 d . . . . .
H70A H 0.324527 0.718680 1.147299 0.062 Uiso 1 1 calc R U . . .
H70B H 0.254852 0.687626 1.188559 0.062 Uiso 1 1 calc R U . . .
H70C H 0.227467 0.712223 1.130192 0.062 Uiso 1 1 calc R U . . .
C71 C 0.19186(19) 0.66317(19) 0.91991(14) 0.0292(7) Uani 1 1 d . . . . .
H71A H 0.162779 0.615668 0.889677 0.035 Uiso 1 1 calc R U . . .
H71B H 0.148632 0.683174 0.944296 0.035 Uiso 1 1 calc R U . . .
C72 C 0.25204(19) 0.70912(18) 0.83168(13) 0.0275(7) Uani 1 1 d . . . . .
C73 C 0.23139(19) 0.72838(19) 0.88967(14) 0.0286(7) Uani 1 1 d . . . . .
C74 C 0.2487(2) 0.8091(2) 0.91951(15) 0.0334(7) Uani 1 1 d . . . . .
H74 H 0.234205 0.822087 0.958801 0.040 Uiso 1 1 calc R U . . .
C75 C 0.2862(2) 0.8713(2) 0.89423(15) 0.0364(8) Uani 1 1 d . . . . .
C76 C 0.3065(2) 0.8498(2) 0.83665(15) 0.0354(8) Uani 1 1 d . . . . .
H76 H 0.331845 0.891309 0.818123 0.042 Uiso 1 1 calc R U . . .
C77 C 0.2911(2) 0.7703(2) 0.80538(14) 0.0314(7) Uani 1 1 d . . . . .
C78 C 0.3045(3) 0.9601(2) 0.92735(18) 0.0509(9) Uani 1 1 d D U . . .
C79 C 0.2809(9) 0.9710(6) 0.9916(4) 0.082(3) Uani 0.533(8) 1 d D U P D 1
H79A H 0.307537 0.936632 1.010959 0.123 Uiso 0.533(8) 1 calc R U P D 1
H79B H 0.300308 1.027729 1.012106 0.123 Uiso 0.533(8) 1 calc R U P D 1
H79C H 0.219873 0.955503 0.992462 0.123 Uiso 0.533(8) 1 calc R U P D 1
C80 C 0.2664(8) 1.0103(6) 0.8954(5) 0.088(4) Uani 0.533(8) 1 d D U P D 1
H80A H 0.279253 1.066570 0.917689 0.132 Uiso 0.533(8) 1 calc R U P D 1
H80B H 0.289144 1.007227 0.857030 0.132 Uiso 0.533(8) 1 calc R U P D 1
H80C H 0.205483 0.990300 0.890401 0.132 Uiso 0.533(8) 1 calc R U P D 1
C81 C 0.4022(5) 0.9908(5) 0.9320(5) 0.072(3) Uani 0.533(8) 1 d D U P D 1
H81A H 0.428731 0.958245 0.953064 0.109 Uiso 0.533(8) 1 calc R U P D 1
H81B H 0.422195 0.985841 0.892673 0.109 Uiso 0.533(8) 1 calc R U P D 1
H81C H 0.416643 1.047679 0.953096 0.109 Uiso 0.533(8) 1 calc R U P D 1
C79X C 0.3430(10) 0.9710(7) 0.9859(5) 0.081(4) Uani 0.467(8) 1 d D U P D 2
H79D H 0.353782 1.028377 1.005588 0.122 Uiso 0.467(8) 1 calc R U P D 2
H79E H 0.305153 0.939366 1.008120 0.122 Uiso 0.467(8) 1 calc R U P D 2
H79F H 0.396049 0.952557 0.983301 0.122 Uiso 0.467(8) 1 calc R U P D 2
C80X C 0.2166(6) 0.9841(6) 0.9307(6) 0.071(3) Uani 0.467(8) 1 d D U P D 2
H80D H 0.191274 0.976498 0.891080 0.107 Uiso 0.467(8) 1 calc R U P D 2
H80E H 0.179991 0.949788 0.951951 0.107 Uiso 0.467(8) 1 calc R U P D 2
H80F H 0.223647 1.040912 0.951148 0.107 Uiso 0.467(8) 1 calc R U P D 2
C81X C 0.3514(8) 1.0166(6) 0.8907(5) 0.078(4) Uani 0.467(8) 1 d D U P D 2
H81D H 0.321527 1.005361 0.852154 0.117 Uiso 0.467(8) 1 calc R U P D 2
H81E H 0.354164 1.073063 0.910603 0.117 Uiso 0.467(8) 1 calc R U P D 2
H81F H 0.408407 1.007306 0.886138 0.117 Uiso 0.467(8) 1 calc R U P D 2
C82 C 0.3225(2) 0.7516(2) 0.74478(14) 0.0344(8) Uani 1 1 d . . . . .
H82A H 0.292564 0.697072 0.723361 0.041 Uiso 1 1 calc R U . . .
H82B H 0.310471 0.791337 0.722858 0.041 Uiso 1 1 calc R U . . .
C83 C 0.4452(2) 0.6886(2) 0.75887(14) 0.0318(7) Uani 1 1 d . . . . .
C84 C 0.4154(2) 0.7547(2) 0.74844(13) 0.0326(7) Uani 1 1 d . . . . .
C85 C 0.4741(2) 0.8233(2) 0.74438(14) 0.0357(8) Uani 1 1 d . . . . .
H85 H 0.454630 0.869031 0.738026 0.043 Uiso 1 1 calc R U . . .
C86 C 0.5607(2) 0.8278(2) 0.74923(14) 0.0346(8) Uani 1 1 d . . . . .
C87 C 0.5870(2) 0.7574(2) 0.75525(13) 0.0333(7) Uani 1 1 d . . . . .
H87 H 0.645206 0.757607 0.756501 0.040 Uiso 1 1 calc R U . . .
C88 C 0.5309(2) 0.6878(2) 0.75942(13) 0.0302(7) Uani 1 1 d . . . . .
C89 C 0.6227(2) 0.9075(2) 0.75119(16) 0.0421(9) Uani 1 1 d . . . . .
C90 C 0.6213(4) 0.9634(3) 0.8102(2) 0.0852(17) Uani 1 1 d . . . . .
H90A H 0.563510 0.968328 0.817397 0.128 Uiso 1 1 calc R U . . .
H90B H 0.655795 1.016865 0.810746 0.128 Uiso 1 1 calc R U . . .
H90C H 0.643731 0.941138 0.840771 0.128 Uiso 1 1 calc R U . . .
C91 C 0.5969(4) 0.9489(3) 0.7046(2) 0.0817(17) Uani 1 1 d . . . . .
H91A H 0.542159 0.962401 0.712316 0.122 Uiso 1 1 calc R U . . .
H91B H 0.593222 0.912308 0.666043 0.122 Uiso 1 1 calc R U . . .
H91C H 0.638725 0.998471 0.705552 0.122 Uiso 1 1 calc R U . . .
C92 C 0.7109(3) 0.8964(3) 0.7419(3) 0.0841(18) Uani 1 1 d . . . . .
H92A H 0.747679 0.948954 0.742692 0.126 Uiso 1 1 calc R U . . .
H92B H 0.711916 0.859746 0.703883 0.126 Uiso 1 1 calc R U . . .
H92C H 0.730574 0.873389 0.772911 0.126 Uiso 1 1 calc R U . . .
C93 C 0.5586(2) 0.61216(19) 0.76618(13) 0.0291(7) Uani 1 1 d . . . . .
H93A H 0.615202 0.612917 0.751918 0.035 Uiso 1 1 calc R U . . .
H93B H 0.519651 0.564260 0.742047 0.035 Uiso 1 1 calc R U . . .
C94 C 0.45107(19) 0.43246(18) 0.78174(12) 0.0247(6) Uani 1 1 d . . . . .
H94A H 0.508419 0.445920 0.768868 0.030 Uiso 1 1 calc R U . . .
H94B H 0.411991 0.410635 0.746386 0.030 Uiso 1 1 calc R U . . .
C95 C 0.44718(19) 0.36862(18) 0.81656(13) 0.0270(7) Uani 1 1 d . . . . .
H95A H 0.389186 0.352802 0.827710 0.032 Uiso 1 1 calc R U . . .
H95B H 0.484290 0.390944 0.852835 0.032 Uiso 1 1 calc R U . . .
C96 C 0.4744(2) 0.29394(19) 0.78127(15) 0.0337(7) Uani 1 1 d . . . . .
H96A H 0.437165 0.272068 0.745011 0.040 Uiso 1 1 calc R U . . .
H96B H 0.532173 0.310311 0.769891 0.040 Uiso 1 1 calc R U . . .
C97 C 0.4719(2) 0.2281(2) 0.81456(19) 0.0463(9) Uani 1 1 d . . . . .
H97A H 0.414307 0.212397 0.826551 0.056 Uiso 1 1 calc R U . . .
H97B H 0.509866 0.249667 0.850464 0.056 Uiso 1 1 calc R U . . .
C98 C 0.4976(3) 0.1529(2) 0.7789(2) 0.0697(14) Uani 1 1 d . . . . .
H98A H 0.460312 0.131302 0.743168 0.084 Uiso 1 1 calc R U . . .
H98B H 0.493416 0.111792 0.802086 0.084 Uiso 1 1 calc R U . . .
H98C H 0.555512 0.167486 0.768468 0.084 Uiso 1 1 calc R U . . .
O11 O 0.51493(13) 0.43206(12) 0.42071(9) 0.0278(5) Uani 1 1 d . . . . .
O12 O 0.38137(14) 0.43784(13) 0.50891(10) 0.0288(5) Uani 1 1 d D . . . .
H12 H 0.415(2) 0.4783(17) 0.5282(15) 0.053(12) Uiso 1 1 d D . . . .
C99 C 0.44692(19) 0.44880(18) 0.39165(12) 0.0244(6) Uani 1 1 d . . . . .
C100 C 0.45738(18) 0.52206(18) 0.37525(12) 0.0230(6) Uani 1 1 d . . . . .
C101 C 0.38792(19) 0.54376(18) 0.35265(12) 0.0244(6) Uani 1 1 d . . . . .
H101 H 0.394956 0.594118 0.341522 0.029 Uiso 1 1 calc R U . . .
C102 C 0.30876(19) 0.49400(18) 0.34590(12) 0.0259(6) Uani 1 1 d . . . . .
C103 C 0.30123(19) 0.42058(18) 0.36236(13) 0.0268(7) Uani 1 1 d . . . . .
H103 H 0.247676 0.385145 0.357271 0.032 Uiso 1 1 calc R U . . .
C104 C 0.36830(19) 0.39671(18) 0.38585(13) 0.0261(7) Uani 1 1 d . . . . .
C105 C 0.2307(2) 0.5166(2) 0.32181(14) 0.0310(7) Uani 1 1 d . . . . .
C106 C 0.2494(2) 0.6021(2) 0.31162(15) 0.0347(8) Uani 1 1 d . . . . .
H10D H 0.269896 0.640809 0.348628 0.052 Uiso 1 1 calc R U . . .
H10E H 0.198155 0.614087 0.296276 0.052 Uiso 1 1 calc R U . . .
H10F H 0.292324 0.606452 0.283410 0.052 Uiso 1 1 calc R U . . .
C107 C 0.1630(2) 0.5125(3) 0.36563(19) 0.0501(10) Uani 1 1 d . . . . .
H10G H 0.185446 0.548070 0.403460 0.075 Uiso 1 1 calc R U . . .
H10H H 0.145646 0.456752 0.370211 0.075 Uiso 1 1 calc R U . . .
H10I H 0.114453 0.530028 0.351260 0.075 Uiso 1 1 calc R U . . .
C108 C 0.1980(2) 0.4562(2) 0.26376(16) 0.0452(9) Uani 1 1 d . . . . .
H10J H 0.149108 0.470797 0.247251 0.068 Uiso 1 1 calc R U . . .
H10K H 0.181963 0.401515 0.270707 0.068 Uiso 1 1 calc R U . . .
H10L H 0.242177 0.457618 0.236321 0.068 Uiso 1 1 calc R U . . .
C109 C 0.3513(2) 0.31611(18) 0.40298(14) 0.0302(7) Uani 1 1 d . . . . .
H10M H 0.365320 0.275653 0.370114 0.036 Uiso 1 1 calc R U . . .
H10N H 0.290204 0.300663 0.406535 0.036 Uiso 1 1 calc R U . . .
C110 C 0.40854(18) 0.36817(17) 0.50971(13) 0.0239(6) Uani 1 1 d . . . . .
C111 C 0.39526(18) 0.30780(17) 0.45812(13) 0.0235(6) Uani 1 1 d . . . . .
C112 C 0.41905(18) 0.23599(18) 0.45915(13) 0.0244(6) Uani 1 1 d . . . . .
H112 H 0.409869 0.194632 0.424332 0.029 Uiso 1 1 calc R U . . .
C113 C 0.45576(17) 0.22124(18) 0.50858(13) 0.0232(6) Uani 1 1 d . . . . .
C114 C 0.46966(18) 0.28307(18) 0.55838(13) 0.0238(6) Uani 1 1 d . . . . .
H114 H 0.496040 0.275240 0.592569 0.029 Uiso 1 1 calc R U . . .
C115 C 0.44612(17) 0.35657(17) 0.55990(12) 0.0216(6) Uani 1 1 d . . . . .
C116 C 0.47606(19) 0.13824(18) 0.50669(13) 0.0268(7) Uani 1 1 d . . . . .
C117 C 0.5466(2) 0.1270(2) 0.46563(15) 0.0360(8) Uani 1 1 d . . . . .
H11C H 0.528678 0.131583 0.426596 0.054 Uiso 1 1 calc R U . . .
H11D H 0.559157 0.073478 0.463338 0.054 Uiso 1 1 calc R U . . .
H11E H 0.596913 0.168835 0.480774 0.054 Uiso 1 1 calc R U . . .
C118 C 0.5040(2) 0.1301(2) 0.56738(15) 0.0364(8) Uani 1 1 d . . . . .
H11F H 0.555462 0.170527 0.582169 0.055 Uiso 1 1 calc R U . . .
H11G H 0.514484 0.075805 0.564876 0.055 Uiso 1 1 calc R U . . .
H11H H 0.459790 0.138910 0.593984 0.055 Uiso 1 1 calc R U . . .
C119 C 0.3971(2) 0.07221(18) 0.48369(15) 0.0330(7) Uani 1 1 d . . . . .
H11I H 0.351166 0.081962 0.508455 0.050 Uiso 1 1 calc R U . . .
H11J H 0.408738 0.019090 0.484458 0.050 Uiso 1 1 calc R U . . .
H11K H 0.381011 0.073501 0.443500 0.050 Uiso 1 1 calc R U . . .
C120 C 0.54190(18) 0.58004(18) 0.38317(13) 0.0256(6) Uani 1 1 d . . . . .
H12A H 0.547662 0.607478 0.350208 0.031 Uiso 1 1 calc R U . . .
H12B H 0.586682 0.548864 0.382022 0.031 Uiso 1 1 calc R U . . .
C121 C 0.5579(2) 0.3737(2) 0.38806(17) 0.0403(8) Uani 1 1 d . . . . .
H12C H 0.590043 0.395692 0.357875 0.048 Uiso 1 1 calc R U . . .
H12D H 0.517791 0.323182 0.368972 0.048 Uiso 1 1 calc R U . . .
C122 C 0.6180(3) 0.3584(3) 0.4358(2) 0.0664(13) Uani 1 1 d . . . . .
H12E H 0.643771 0.411021 0.462140 0.080 Uiso 1 1 calc R U . . .
H12F H 0.584104 0.324896 0.459483 0.080 Uiso 1 1 calc R U . . .
C123 C 0.6830(3) 0.3196(4) 0.4136(2) 0.0914(18) Uani 1 1 d . . . . .
H12G H 0.709355 0.346160 0.383352 0.110 Uiso 1 1 calc R U . . .
H12H H 0.658024 0.262554 0.394461 0.110 Uiso 1 1 calc R U . . .
C124 C 0.7522(4) 0.3211(5) 0.4608(3) 0.112(2) Uani 1 1 d . . . . .
H12I H 0.762888 0.374523 0.488634 0.135 Uiso 1 1 calc R U . . .
H12J H 0.730525 0.279659 0.482942 0.135 Uiso 1 1 calc R U . . .
C125 C 0.8298(5) 0.3071(7) 0.4391(4) 0.166(4) Uani 1 1 d . . . . .
H12K H 0.818970 0.262455 0.404364 0.200 Uiso 1 1 calc R U . . .
H12L H 0.862963 0.293064 0.469211 0.200 Uiso 1 1 calc R U . . .
H12M H 0.860918 0.356127 0.428748 0.200 Uiso 1 1 calc R U . . .
N2 N 0.4731(8) 0.8030(6) 1.0291(3) 0.222(5) Uani 1 1 d D . . . .
C128 C 0.4725(5) 0.7934(4) 0.9786(3) 0.111(2) Uani 1 1 d D . . . .
C129 C 0.4693(3) 0.7802(3) 0.9162(2) 0.0762(15) Uani 1 1 d D . . . .
H12N H 0.482161 0.727392 0.899642 0.114 Uiso 1 1 calc R U . . .
H12O H 0.510630 0.822808 0.905051 0.114 Uiso 1 1 calc R U . . .
H12P H 0.413129 0.781506 0.901325 0.114 Uiso 1 1 calc R U . . .
N3 N -0.0238(4) 0.0186(4) 0.7283(2) 0.120(2) Uani 1 1 d D . . . .
C130 C 0.0061(4) 0.0682(4) 0.7041(2) 0.0778(15) Uani 1 1 d D . . . .
C131 C 0.0420(3) 0.1285(3) 0.6721(2) 0.0650(12) Uani 1 1 d D . . . .
H13A H 0.024833 0.107945 0.630402 0.098 Uiso 1 1 calc R U . . .
H13B H 0.103322 0.139631 0.677756 0.098 Uiso 1 1 calc R U . . .
H13C H 0.022173 0.178418 0.686533 0.098 Uiso 1 1 calc R U . . .
N4 N -0.0311(7) 0.4870(12) 1.0328(6) 0.080(5) Uani 0.2841(15) 1 d D . P A -1
C132 C 0.0175(9) 0.4686(11) 1.0004(7) 0.065(5) Uani 0.2841(15) 1 d D . P A -1
C133 C 0.0783(8) 0.4354(11) 0.9647(5) 0.067(5) Uani 0.2841(15) 1 d D . P A -1
H13D H 0.134691 0.458510 0.983792 0.100 Uiso 0.2841(15) 1 calc R U P A -1
H13E H 0.075130 0.448726 0.926396 0.100 Uiso 0.2841(15) 1 calc R U P A -1
H13F H 0.066459 0.376513 0.959815 0.100 Uiso 0.2841(15) 1 calc R U P A -1

loop_
_atom_site_aniso_label
_atom_site_aniso_U_11
_atom_site_aniso_U_22
_atom_site_aniso_U_33
_atom_site_aniso_U_23
_atom_site_aniso_U_13
_atom_site_aniso_U_12
Ti1 0.0218(3) 0.0253(3) 0.0227(3) 0.0013(2) -0.0022(2) 0.0089(2)
Cl1 0.0300(8) 0.0318(8) 0.0263(9) 0.0021(6) 0.0012(6) 0.0071(6)
O9 0.027(2) 0.030(2) 0.017(2) 0.0091(17) 0.0065(17) 0.0097(16)
N1 0.039(3) 0.059(4) 0.044(2) 0.032(3) -0.003(2) -0.007(3)
C126 0.047(4) 0.053(4) 0.050(3) 0.015(3) 0.004(3) 0.005(3)
C127 0.031(3) 0.046(4) 0.042(3) 0.010(3) 0.011(3) -0.007(3)
Cl1X 0.0295(10) 0.0302(10) 0.0310(13) 0.0029(8) -0.0007(8) 0.0068(8)
O9X 0.026(3) 0.034(3) 0.016(3) 0.012(2) 0.009(2) 0.005(2)
O13 0.071(5) 0.067(4) 0.034(3) 0.011(3) 0.008(3) -0.014(4)
Ti2 0.0201(3) 0.0244(3) 0.0278(3) 0.0041(2) 0.0013(2) 0.0072(2)
O1 0.0199(10) 0.0243(11) 0.0336(11) 0.0011(9) 0.0008(9) 0.0073(9)
O2 0.0318(13) 0.0610(17) 0.083(2) 0.0510(16) 0.0272(13) 0.0259(12)
O3 0.0194(10) 0.0246(11) 0.0317(11) 0.0039(9) -0.0005(9) 0.0069(8)
O4 0.0246(11) 0.0443(14) 0.0323(12) -0.0079(10) -0.0063(10) 0.0168(10)
O5 0.0229(10) 0.0236(10) 0.0225(10) 0.0007(8) -0.0021(8) 0.0077(8)
O6 0.0262(11) 0.0297(11) 0.0193(10) 0.0032(9) 0.0010(8) 0.0140(9)
O7 0.0256(11) 0.0263(11) 0.0279(11) 0.0002(9) -0.0042(9) 0.0117(9)
O8 0.0332(12) 0.0388(13) 0.0428(13) 0.0205(11) 0.0104(10) 0.0176(11)
C1 0.0173(14) 0.0257(15) 0.0343(17) 0.0061(13) 0.0006(13) 0.0090(12)
C2 0.0198(14) 0.0243(15) 0.0332(16) 0.0084(13) 0.0047(13) 0.0105(12)
C3 0.0235(15) 0.0304(16) 0.0289(16) 0.0057(13) 0.0020(13) 0.0106(13)
C4 0.0199(14) 0.0269(16) 0.0359(17) 0.0063(14) 0.0009(13) 0.0089(12)
C5 0.0218(15) 0.0260(16) 0.0334(16) 0.0093(13) 0.0072(13) 0.0092(12)
C6 0.0191(14) 0.0276(16) 0.0321(16) 0.0048(13) 0.0030(13) 0.0117(12)
C7 0.0256(16) 0.0294(17) 0.0403(18) 0.0059(15) 0.0011(14) 0.0035(13)
C8 0.039(2) 0.057(2) 0.041(2) 0.0052(18) -0.0048(17) -0.0134(18)
C9 0.0245(16) 0.0388(19) 0.048(2) 0.0124(16) 0.0017(15) 0.0048(15)
C10 0.034(2) 0.0279(19) 0.082(3) 0.0032(19) -0.002(2) 0.0040(15)
C11 0.0259(16) 0.0347(18) 0.0286(16) 0.0039(14) 0.0056(13) 0.0118(14)
C12 0.0262(16) 0.0324(17) 0.0330(17) 0.0094(14) 0.0045(14) 0.0094(14)
C13 0.0231(15) 0.0362(18) 0.0236(15) 0.0022(13) 0.0016(13) 0.0072(13)
C14 0.0257(17) 0.065(2) 0.0328(18) 0.0198(18) 0.0066(15) 0.0125(17)
C15 0.036(2) 0.069(3) 0.042(2) 0.033(2) 0.0062(17) 0.0119(19)
C16 0.0331(18) 0.050(2) 0.0328(17) 0.0186(16) -0.0005(15) 0.0138(16)
C17 0.0258(16) 0.0321(17) 0.0239(15) 0.0037(13) 0.0007(13) 0.0064(13)
C18 0.042(2) 0.116(4) 0.091(3) 0.081(3) 0.016(2) 0.020(2)
C19 0.052(4) 0.090(6) 0.105(6) 0.068(4) 0.012(4) 0.005(3)
C20 0.061(5) 0.201(8) 0.065(3) 0.078(4) 0.014(3) 0.005(5)
C21 0.066(5) 0.157(8) 0.182(10) 0.150(7) 0.030(6) 0.033(5)
C19X 0.044(5) 0.141(15) 0.103(14) 0.080(12) 0.027(7) 0.004(8)
C20X 0.073(10) 0.145(13) 0.084(7) 0.085(8) 0.017(7) 0.016(11)
C21X 0.070(11) 0.110(7) 0.121(11) 0.070(7) 0.012(10) 0.008(9)
C22 0.0292(16) 0.0319(17) 0.0309(16) 0.0084(14) 0.0023(14) 0.0124(14)
C23 0.0174(14) 0.0263(16) 0.0320(16) 0.0047(13) 0.0003(13) 0.0081(12)
C24 0.0192(14) 0.0318(17) 0.0313(16) 0.0075(14) 0.0012(13) 0.0102(13)
C25 0.0267(16) 0.0326(17) 0.0350(17) 0.0139(14) 0.0052(14) 0.0116(14)
C26 0.0201(15) 0.0297(17) 0.0392(18) 0.0072(14) 0.0002(14) 0.0073(13)
C27 0.0199(15) 0.0303(17) 0.0328(16) 0.0071(14) 0.0032(13) 0.0085(13)
C28 0.0162(14) 0.0315(17) 0.0325(16) 0.0080(14) 0.0022(13) 0.0097(12)
C29 0.0357(18) 0.0273(17) 0.0403(19) 0.0077(15) 0.0008(15) 0.0104(14)
C30 0.053(2) 0.0301(19) 0.050(2) 0.0092(17) 0.0039(19) 0.0058(17)
C31 0.045(2) 0.034(2) 0.069(3) 0.0122(19) 0.004(2) 0.0196(17)
C32 0.064(3) 0.0305(19) 0.042(2) 0.0059(16) 0.0055(19) 0.0092(18)
C33 0.0188(14) 0.0283(16) 0.0304(16) 0.0068(13) 0.0047(13) 0.0074(12)
C34 0.0210(14) 0.0237(15) 0.0286(16) 0.0045(13) 0.0013(13) 0.0025(12)
C35 0.0187(14) 0.0247(15) 0.0307(16) 0.0089(13) 0.0041(13) 0.0036(12)
C36 0.0282(16) 0.0326(17) 0.0294(16) 0.0074(14) 0.0074(14) 0.0104(14)
C37 0.0317(17) 0.043(2) 0.0278(16) 0.0102(15) 0.0056(14) 0.0108(15)
C38 0.0258(16) 0.0422(19) 0.0344(17) 0.0147(15) 0.0023(14) 0.0103(14)
C39 0.0200(14) 0.0263(16) 0.0314(16) 0.0103(13) 0.0039(13) 0.0054(12)
C40 0.043(2) 0.068(3) 0.0268(17) 0.0018(17) 0.0009(16) 0.019(2)
C41 0.097(4) 0.122(4) 0.031(2) 0.015(2) 0.001(2) 0.069(4)
C42 0.045(3) 0.108(4) 0.057(3) -0.030(3) 0.001(2) -0.003(3)
C43 0.047(2) 0.053(2) 0.0324(18) -0.0021(17) 0.0021(17) 0.0129(19)
C44 0.0249(15) 0.0266(16) 0.0343(17) 0.0096(13) 0.0002(13) 0.0099(13)
C45 0.0317(18) 0.0300(18) 0.065(2) 0.0022(17) -0.0093(18) 0.0100(15)
C46 0.0341(19) 0.048(2) 0.055(2) 0.0076(19) -0.0045(18) 0.0109(17)
C47 0.039(2) 0.0304(19) 0.076(3) 0.0030(19) -0.014(2) 0.0127(16)
C48 0.061(3) 0.045(2) 0.084(3) 0.018(2) -0.003(2) 0.019(2)
C49 0.084(4) 0.043(3) 0.122(5) 0.021(3) 0.016(3) 0.026(3)
C50 0.0185(14) 0.0252(15) 0.0228(14) 0.0002(12) -0.0033(12) 0.0083(12)
C51 0.0248(15) 0.0238(15) 0.0263(15) 0.0015(12) 0.0011(13) 0.0114(12)
C52 0.0226(15) 0.0257(16) 0.0386(18) 0.0055(14) 0.0004(14) 0.0058(13)
C53 0.0253(16) 0.0296(17) 0.0344(17) -0.0023(14) -0.0058(14) 0.0102(13)
C54 0.0296(16) 0.0324(17) 0.0213(14) -0.0009(13) -0.0028(13) 0.0163(14)
C55 0.0211(14) 0.0272(16) 0.0237(15) 0.0012(12) 0.0005(12) 0.0133(12)
C56 0.0334(18) 0.042(2) 0.054(2) -0.0057(17) -0.0167(16) 0.0071(15)
C57 0.060(4) 0.036(3) 0.085(5) -0.015(3) -0.030(4) 0.002(3)
C58 0.027(3) 0.062(4) 0.071(4) -0.017(3) -0.023(3) 0.011(3)
C59 0.052(4) 0.101(6) 0.043(3) -0.013(3) -0.025(3) -0.008(4)
C57X 0.059(8) 0.102(12) 0.077(9) 0.003(7) -0.016(6) -0.033(7)
C58X 0.052(7) 0.049(6) 0.072(8) -0.013(5) -0.051(6) 0.014(5)
C59X 0.069(8) 0.045(7) 0.058(7) -0.022(5) -0.034(5) 0.022(5)
C60 0.0248(15) 0.0323(17) 0.0212(14) 0.0059(13) 0.0020(12) 0.0151(13)
C61 0.0234(15) 0.0273(16) 0.0213(14) 0.0010(12) -0.0001(12) 0.0087(12)
C62 0.0209(15) 0.0311(16) 0.0241(15) 0.0006(13) -0.0009(12) 0.0103(13)
C63 0.0271(16) 0.0337(17) 0.0244(15) 0.0034(13) 0.0004(13) 0.0119(14)
C64 0.0234(15) 0.0340(17) 0.0245(15) 0.0017(13) 0.0032(13) 0.0093(13)
C65 0.0226(15) 0.0312(17) 0.0306(16) 0.0008(13) 0.0044(13) 0.0119(13)
C66 0.0254(15) 0.0246(15) 0.0286(16) 0.0016(13) 0.0002(13) 0.0114(13)
C67 0.0296(17) 0.0411(19) 0.0270(16) 0.0031(14) 0.0057(14) 0.0166(15)
C68 0.042(2) 0.073(3) 0.0239(16) 0.0116(17) 0.0095(15) 0.0292(19)
C69 0.0326(18) 0.044(2) 0.0412(19) 0.0121(16) 0.0108(16) 0.0146(16)
C70 0.039(2) 0.052(2) 0.0293(17) -0.0022(16) 0.0073(15) 0.0126(17)
C71 0.0231(15) 0.0344(18) 0.0320(16) 0.0038(14) 0.0011(13) 0.0149(13)
C72 0.0256(16) 0.0266(16) 0.0317(16) 0.0038(13) -0.0044(13) 0.0126(13)
C73 0.0226(15) 0.0305(17) 0.0355(17) 0.0056(14) -0.0022(14) 0.0150(13)
C74 0.0318(17) 0.0351(18) 0.0340(17) -0.0001(15) 0.0019(15) 0.0170(15)
C75 0.0361(18) 0.0300(18) 0.045(2) 0.0026(15) 0.0074(16) 0.0164(15)
C76 0.0372(19) 0.0311(18) 0.0429(19) 0.0110(15) 0.0058(16) 0.0160(15)
C77 0.0326(17) 0.0324(18) 0.0333(17) 0.0068(14) 0.0000(14) 0.0173(14)
C78 0.062(2) 0.0289(19) 0.059(2) -0.0026(16) 0.0123(19) 0.0146(17)
C79 0.124(9) 0.036(5) 0.072(4) -0.014(4) 0.038(5) 0.007(6)
C80 0.123(9) 0.046(5) 0.102(6) 0.006(5) -0.003(7) 0.046(6)
C81 0.067(4) 0.038(4) 0.093(7) -0.018(4) 0.012(4) -0.001(4)
C79X 0.125(10) 0.037(5) 0.069(5) -0.013(4) -0.023(6) 0.017(7)
C80X 0.079(5) 0.030(5) 0.101(8) -0.012(5) 0.013(5) 0.031(4)
C81X 0.102(8) 0.037(5) 0.079(6) -0.001(4) 0.018(6) -0.009(5)
C82 0.0416(19) 0.0359(18) 0.0320(17) 0.0117(15) 0.0024(15) 0.0185(16)
C83 0.0405(19) 0.0326(18) 0.0281(16) 0.0121(14) 0.0092(15) 0.0148(15)
C84 0.0414(19) 0.0379(19) 0.0251(16) 0.0101(14) 0.0068(14) 0.0200(16)
C85 0.054(2) 0.0284(17) 0.0300(17) 0.0078(14) 0.0050(16) 0.0205(16)
C86 0.046(2) 0.0309(18) 0.0278(16) 0.0056(14) 0.0081(15) 0.0110(15)
C87 0.0399(19) 0.0378(19) 0.0247(16) 0.0068(14) 0.0084(14) 0.0139(15)
C88 0.0373(18) 0.0331(18) 0.0246(15) 0.0094(13) 0.0068(14) 0.0143(15)
C89 0.055(2) 0.0317(19) 0.0395(19) 0.0073(16) 0.0072(18) 0.0095(17)
C90 0.108(4) 0.062(3) 0.061(3) -0.012(2) 0.015(3) -0.013(3)
C91 0.095(4) 0.055(3) 0.095(4) 0.045(3) -0.012(3) -0.012(3)
C92 0.061(3) 0.037(2) 0.151(5) 0.022(3) 0.035(3) 0.000(2)
C93 0.0286(16) 0.0314(17) 0.0293(16) 0.0061(14) 0.0064(14) 0.0114(14)
C94 0.0223(15) 0.0267(16) 0.0230(14) -0.0020(12) 0.0005(12) 0.0086(12)
C95 0.0246(15) 0.0250(16) 0.0320(16) 0.0041(13) -0.0003(13) 0.0094(13)
C96 0.0287(17) 0.0301(17) 0.0404(19) 0.0000(15) -0.0011(15) 0.0107(14)
C97 0.0353(19) 0.0325(19) 0.076(3) 0.0153(19) 0.0054(19) 0.0151(16)
C98 0.063(3) 0.035(2) 0.112(4) 0.006(2) 0.001(3) 0.024(2)
O11 0.0280(11) 0.0253(11) 0.0301(11) 0.0033(9) -0.0102(9) 0.0101(9)
O12 0.0303(12) 0.0207(11) 0.0345(12) 0.0013(10) -0.0065(10) 0.0097(10)
C99 0.0288(16) 0.0237(15) 0.0201(14) -0.0002(12) -0.0061(12) 0.0107(13)
C100 0.0260(15) 0.0255(15) 0.0179(14) 0.0023(12) 0.0008(12) 0.0092(12)
C101 0.0325(16) 0.0232(15) 0.0202(14) 0.0053(12) 0.0020(13) 0.0116(13)
C102 0.0282(16) 0.0276(16) 0.0223(15) 0.0024(12) -0.0029(13) 0.0113(13)
C103 0.0262(15) 0.0279(16) 0.0253(15) 0.0048(13) -0.0033(13) 0.0057(13)
C104 0.0304(16) 0.0229(15) 0.0233(15) 0.0017(12) -0.0067(13) 0.0069(13)
C105 0.0275(16) 0.0341(18) 0.0346(17) 0.0097(14) -0.0039(14) 0.0130(14)
C106 0.0362(18) 0.0386(19) 0.0347(17) 0.0100(15) -0.0035(15) 0.0196(15)
C107 0.0317(19) 0.064(3) 0.068(3) 0.031(2) 0.0086(19) 0.0246(19)
C108 0.046(2) 0.040(2) 0.049(2) 0.0116(17) -0.0209(18) 0.0101(17)
C109 0.0328(17) 0.0218(15) 0.0346(17) 0.0051(13) -0.0108(14) 0.0054(13)
C110 0.0198(14) 0.0230(15) 0.0293(15) 0.0051(13) 0.0003(12) 0.0065(12)
C111 0.0209(14) 0.0215(15) 0.0282(15) 0.0065(12) -0.0032(12) 0.0042(12)
C112 0.0241(15) 0.0222(15) 0.0245(15) 0.0016(12) -0.0004(12) 0.0038(12)
C113 0.0179(14) 0.0245(15) 0.0288(15) 0.0070(13) 0.0034(12) 0.0072(12)
C114 0.0184(14) 0.0284(16) 0.0250(15) 0.0082(13) 0.0013(12) 0.0040(12)
C115 0.0173(13) 0.0221(14) 0.0256(15) 0.0050(12) 0.0035(12) 0.0048(11)
C116 0.0275(16) 0.0229(15) 0.0327(16) 0.0084(13) 0.0019(13) 0.0096(13)
C117 0.0371(18) 0.0328(18) 0.0438(19) 0.0104(15) 0.0075(16) 0.0182(15)
C118 0.044(2) 0.0296(18) 0.0392(19) 0.0105(15) -0.0039(16) 0.0138(15)
C119 0.0351(18) 0.0212(16) 0.0435(19) 0.0091(14) -0.0003(15) 0.0063(14)
C120 0.0256(15) 0.0288(16) 0.0244(15) 0.0064(13) 0.0042(13) 0.0096(13)
C121 0.0315(18) 0.0326(18) 0.056(2) 0.0014(16) -0.0033(16) 0.0161(15)
C122 0.042(2) 0.050(3) 0.113(4) 0.028(3) 0.001(2) 0.016(2)
C123 0.072(3) 0.143(6) 0.070(3) 0.020(3) 0.004(3) 0.053(4)
C124 0.079(4) 0.188(7) 0.079(4) 0.018(4) -0.010(3) 0.066(5)
C125 0.085(5) 0.245(11) 0.175(9) 0.057(8) -0.020(5) 0.043(6)
N2 0.347(14) 0.199(9) 0.076(5) -0.011(5) -0.039(6) 0.007(9)
C128 0.128(6) 0.093(5) 0.096(5) -0.003(4) -0.023(4) 0.016(4)
C129 0.061(3) 0.071(3) 0.093(4) 0.005(3) -0.009(3) 0.022(3)
N3 0.136(5) 0.117(5) 0.089(4) 0.027(3) -0.003(3) -0.016(4)
C130 0.072(3) 0.078(4) 0.073(3) 0.002(3) -0.001(3) 0.007(3)
C131 0.046(2) 0.072(3) 0.075(3) 0.009(3) -0.002(2) 0.016(2)
N4 0.020(6) 0.131(14) 0.063(9) -0.010(10) -0.010(6) -0.011(8)
C132 0.037(9) 0.083(13) 0.050(9) -0.013(10) -0.022(8) -0.012(8)
C133 0.050(9) 0.100(13) 0.026(7) -0.018(7) -0.025(7) -0.003(9)

loop_
_atom_type_symbol
_atom_type_description
_atom_type_scat_dispersion_real
_atom_type_scat_dispersion_imag
_atom_type_scat_source
C C 0.0033 0.0016 'International Tables Vol C Tables 4.2.6.8 and 6.1.1.4'
H H 0.0000 0.0000 'International Tables Vol C Tables 4.2.6.8 and 6.1.1.4'
N N 0.0061 0.0033 'International Tables Vol C Tables 4.2.6.8 and 6.1.1.4'
O O 0.0106 0.0060 'International Tables Vol C Tables 4.2.6.8 and 6.1.1.4'
Cl Cl 0.1484 0.1585 'International Tables Vol C Tables 4.2.6.8 and 6.1.1.4'
Ti Ti 0.2776 0.4457 'International Tables Vol C Tables 4.2.6.8 and 6.1.1.4'

loop_
_geom_angle_atom_site_label_1
_geom_angle_atom_site_label_2
_geom_angle_atom_site_label_3
_geom_angle
_geom_angle_site_symmetry_1
_geom_angle_site_symmetry_3
O8 Ti1 O6 105.72(10) . .
O8 Ti1 O7 95.70(10) . .
O6 Ti1 O7 92.13(9) . .
O8 Ti1 O9X 153.00(17) . .
O6 Ti1 O9X 94.92(17) . .
O7 Ti1 O9X 100.82(16) . .
O8 Ti1 O9 101.74(15) . .
O6 Ti1 O9 149.25(15) . .
O7 Ti1 O9 98.71(12) . .
O8 Ti1 O5 78.25(8) . .
O6 Ti1 O5 79.33(8) . .
O7 Ti1 O5 167.62(8) . .
O9X Ti1 O5 88.93(15) . .
O9 Ti1 O5 93.13(11) . .
O8 Ti1 Cl1X 82.65(9) . .
O6 Ti1 Cl1X 167.00(9) . .
O7 Ti1 Cl1X 96.97(8) . .
O9X Ti1 Cl1X 74.31(16) . .
O5 Ti1 Cl1X 92.99(6) . .
O8 Ti1 Cl1 163.20(8) . .
O6 Ti1 Cl1 79.06(8) . .
O7 Ti1 Cl1 100.25(8) . .
O9 Ti1 Cl1 70.75(13) . .
O5 Ti1 Cl1 87.03(6) . .
Ti2 Cl1 Ti1 88.10(6) . .
Ti2 O9 Ti1 126.0(2) . .
Ti2 O9 H9 117.0 . .
Ti1 O9 H9 117.0 . .
N1 C126 C127 179.4(9) . .
C126 C127 H12Q 109.5 . .
C126 C127 H12R 109.5 . .
H12Q C127 H12R 109.5 . .
C126 C127 H12S 109.5 . .
H12Q C127 H12S 109.5 . .
H12R C127 H12S 109.5 . .
Ti1 Cl1X Ti2 89.05(8) . .
Ti1 O9X Ti2 125.2(3) . .
Ti1 O9X H9X 117.4 . .
Ti2 O9X H9X 117.4 . .
O2 Ti2 O4 104.29(13) . .
O2 Ti2 O3 92.97(10) . .
O4 Ti2 O3 94.91(9) . .
O2 Ti2 O9 154.20(16) . .
O4 Ti2 O9 97.10(15) . .
O3 Ti2 O9 99.48(12) . .
O2 Ti2 O9X 101.91(19) . .
O4 Ti2 O9X 148.25(18) . .
O3 Ti2 O9X 101.36(15) . .
O2 Ti2 O1 79.23(9) . .
O4 Ti2 O1 77.25(8) . .
O3 Ti2 O1 167.03(8) . .
O9 Ti2 O1 91.80(12) . .
O9X Ti2 O1 90.46(14) . .
O2 Ti2 Cl1 80.88(11) . .
O4 Ti2 Cl1 164.96(8) . .
O3 Ti2 Cl1 98.95(7) . .
O9 Ti2 Cl1 74.94(13) . .
O1 Ti2 Cl1 90.10(6) . .
O2 Ti2 Cl1X 169.97(10) . .
O4 Ti2 Cl1X 80.15(9) . .
O3 Ti2 Cl1X 95.63(8) . .
O9X Ti2 Cl1X 71.33(16) . .
O1 Ti2 Cl1X 93.20(7) . .
C1 O1 C45 115.7(2) . .
C1 O1 Ti2 114.05(16) . .
C45 O1 Ti2 127.88(18) . .
C12 O2 Ti2 165.8(2) . .
C23 O3 Ti2 123.81(17) . .
C34 O4 Ti2 168.1(2) . .
C50 O5 C94 113.5(2) . .
C50 O5 Ti1 114.99(16) . .
C94 O5 Ti1 130.04(16) . .
C61 O6 Ti1 149.3(2) . .
C72 O7 Ti1 121.78(18) . .
C83 O8 Ti1 157.3(2) . .
C2 C1 C6 121.3(3) . .
C2 C1 O1 119.1(3) . .
C6 C1 O1 119.5(3) . .
C1 C2 C3 118.0(3) . .
C1 C2 C44 124.0(3) . .
C3 C2 C44 117.8(3) . .
C4 C3 C2 122.9(3) . .
C4 C3 H3 118.5 . .
C2 C3 H3 118.5 . .
C3 C4 C5 117.0(3) . .
C3 C4 C7 122.7(3) . .
C5 C4 C7 120.2(3) . .
C6 C5 C4 122.6(3) . .
C6 C5 H5 118.7 . .
C4 C5 H5 118.7 . .
C5 C6 C1 118.0(3) . .
C5 C6 C11 118.2(3) . .
C1 C6 C11 123.7(3) . .
C10 C7 C9 108.7(3) . .
C10 C7 C4 108.9(3) . .
C9 C7 C4 110.5(3) . .
C10 C7 C8 109.7(3) . .
C9 C7 C8 107.5(3) . .
C4 C7 C8 111.5(3) . .
C7 C8 H8A 109.5 . .
C7 C8 H8B 109.5 . .
H8A C8 H8B 109.5 . .
C7 C8 H8C 109.5 . .
H8A C8 H8C 109.5 . .
H8B C8 H8C 109.5 . .
C7 C9 H9A 109.5 . .
C7 C9 H9B 109.5 . .
H9A C9 H9B 109.5 . .
C7 C9 H9C 109.5 . .
H9A C9 H9C 109.5 . .
H9B C9 H9C 109.5 . .
C7 C10 H10A 109.5 . .
C7 C10 H10B 109.5 . .
H10A C10 H10B 109.5 . .
C7 C10 H10C 109.5 . .
H10A C10 H10C 109.5 . .
H10B C10 H10C 109.5 . .
C13 C11 C6 113.5(3) . .
C13 C11 H11A 108.9 . .
C6 C11 H11A 108.9 . .
C13 C11 H11B 108.9 . .
C6 C11 H11B 108.9 . .
H11A C11 H11B 107.7 . .
O2 C12 C17 120.8(3) . .
O2 C12 C13 117.5(3) . .
C17 C12 C13 121.7(3) . .
C14 C13 C12 118.2(3) . .
C14 C13 C11 123.0(3) . .
C12 C13 C11 118.8(3) . .
C13 C14 C15 122.4(3) . .
C13 C14 H14 118.8 . .
C15 C14 H14 118.8 . .
C14 C15 C16 116.9(3) . .
C14 C15 C18 120.9(3) . .
C16 C15 C18 122.2(3) . .
C17 C16 C15 122.9(3) . .
C17 C16 H16 118.6 . .
C15 C16 H16 118.6 . .
C16 C17 C12 117.6(3) . .
C16 C17 C22 122.1(3) . .
C12 C17 C22 120.2(3) . .
C19 C18 C21 111.5(7) . .
C19 C18 C15 109.6(4) . .
C20X C18 C15 111.7(8) . .
C21 C18 C15 111.6(4) . .
C20X C18 C19X 112.8(11) . .
C15 C18 C19X 114.3(9) . .
C19 C18 C20 110.0(5) . .
C21 C18 C20 107.5(6) . .
C15 C18 C20 106.6(5) . .
C20X C18 C21X 106.1(11) . .
C15 C18 C21X 109.7(8) . .
C19X C18 C21X 101.5(13) . .
C18 C19 H19A 109.5 . .
C18 C19 H19B 109.5 . .
H19A C19 H19B 109.5 . .
C18 C19 H19C 109.5 . .
H19A C19 H19C 109.5 . .
H19B C19 H19C 109.5 . .
C18 C20 H20A 109.5 . .
C18 C20 H20B 109.5 . .
H20A C20 H20B 109.5 . .
C18 C20 H20C 109.5 . .
H20A C20 H20C 109.5 . .
H20B C20 H20C 109.5 . .
C18 C21 H21A 109.5 . .
C18 C21 H21B 109.5 . .
H21A C21 H21B 109.5 . .
C18 C21 H21C 109.5 . .
H21A C21 H21C 109.5 . .
H21B C21 H21C 109.5 . .
C18 C19X H19D 109.5 . .
C18 C19X H19E 109.5 . .
H19D C19X H19E 109.5 . .
C18 C19X H19F 109.5 . .
H19D C19X H19F 109.5 . .
H19E C19X H19F 109.5 . .
C18 C20X H20D 109.5 . .
C18 C20X H20E 109.5 . .
H20D C20X H20E 109.5 . .
C18 C20X H20F 109.5 . .
H20D C20X H20F 109.5 . .
H20E C20X H20F 109.5 . .
C18 C21X H21D 109.5 . .
C18 C21X H21E 109.5 . .
H21D C21X H21E 109.5 . .
C18 C21X H21F 109.5 . .
H21D C21X H21F 109.5 . .
H21E C21X H21F 109.5 . .
C17 C22 C24 114.3(3) . .
C17 C22 H22A 108.7 . .
C24 C22 H22A 108.7 . .
C17 C22 H22B 108.7 . .
C24 C22 H22B 108.7 . .
H22A C22 H22B 107.6 . .
O3 C23 C24 120.3(3) . .
O3 C23 C28 119.4(3) . .
C24 C23 C28 120.3(3) . .
C25 C24 C23 118.6(3) . .
C25 C24 C22 119.7(3) . .
C23 C24 C22 121.7(3) . .
C24 C25 C26 122.6(3) . .
C24 C25 H25 118.7 . .
C26 C25 H25 118.7 . .
C27 C26 C25 116.8(3) . .
C27 C26 C29 122.1(3) . .
C25 C26 C29 121.0(3) . .
C26 C27 C28 123.3(3) . .
C26 C27 H27 118.3 . .
C28 C27 H27 118.3 . .
C27 C28 C23 118.1(3) . .
C27 C28 C33 119.8(3) . .
C23 C28 C33 122.1(3) . .
C30 C29 C26 111.0(3) . .
C30 C29 C32 109.2(3) . .
C26 C29 C32 111.5(3) . .
C30 C29 C31 108.7(3) . .
C26 C29 C31 108.2(3) . .
C32 C29 C31 108.2(3) . .
C29 C30 H30A 109.5 . .
C29 C30 H30B 109.5 . .
H30A C30 H30B 109.5 . .
C29 C30 H30C 109.5 . .
H30A C30 H30C 109.5 . .
H30B C30 H30C 109.5 . .
C29 C31 H31A 109.5 . .
C29 C31 H31B 109.5 . .
H31A C31 H31B 109.5 . .
C29 C31 H31C 109.5 . .
H31A C31 H31C 109.5 . .
H31B C31 H31C 109.5 . .
C29 C32 H32A 109.5 . .
C29 C32 H32B 109.5 . .
H32A C32 H32B 109.5 . .
C29 C32 H32C 109.5 . .
H32A C32 H32C 109.5 . .
H32B C32 H32C 109.5 . .
C35 C33 C28 115.0(2) . .
C35 C33 H33A 108.5 . .
C28 C33 H33A 108.5 . .
C35 C33 H33B 108.5 . .
C28 C33 H33B 108.5 . .
H33A C33 H33B 107.5 . .
O4 C34 C35 120.1(3) . .
O4 C34 C39 118.2(3) . .
C35 C34 C39 121.7(3) . .
C36 C35 C34 117.7(3) . .
C36 C35 C33 121.6(3) . .
C34 C35 C33 120.6(3) . .
C35 C36 C37 122.6(3) . .
C35 C36 H36 118.7 . .
C37 C36 H36 118.7 . .
C36 C37 C38 117.1(3) . .
C36 C37 C40 122.8(3) . .
C38 C37 C40 120.1(3) . .
C39 C38 C37 122.1(3) . .
C39 C38 H38 118.9 . .
C37 C38 H38 118.9 . .
C38 C39 C34 118.5(3) . .
C38 C39 C44 123.6(3) . .
C34 C39 C44 117.9(3) . .
C42 C40 C43 108.9(4) . .
C42 C40 C37 108.3(3) . .
C43 C40 C37 112.7(3) . .
C42 C40 C41 109.9(4) . .
C43 C40 C41 107.2(3) . .
C37 C40 C41 109.9(3) . .
C40 C41 H41A 109.5 . .
C40 C41 H41B 109.5 . .
H41A C41 H41B 109.5 . .
C40 C41 H41C 109.5 . .
H41A C41 H41C 109.5 . .
H41B C41 H41C 109.5 . .
C40 C42 H42A 109.5 . .
C40 C42 H42B 109.5 . .
H42A C42 H42B 109.5 . .
C40 C42 H42C 109.5 . .
H42A C42 H42C 109.5 . .
H42B C42 H42C 109.5 . .
C40 C43 H43A 109.5 . .
C40 C43 H43B 109.5 . .
H43A C43 H43B 109.5 . .
C40 C43 H43C 109.5 . .
H43A C43 H43C 109.5 . .
H43B C43 H43C 109.5 . .
C39 C44 C2 111.6(2) . .
C39 C44 H44A 109.3 . .
C2 C44 H44A 109.3 . .
C39 C44 H44B 109.3 . .
C2 C44 H44B 109.3 . .
H44A C44 H44B 108.0 . .
O1 C45 C46 114.1(3) . .
O1 C45 H45A 108.7 . .
C46 C45 H45A 108.7 . .
O1 C45 H45B 108.7 . .
C46 C45 H45B 108.7 . .
H45A C45 H45B 107.6 . .
C45 C46 C47 110.5(3) . .
C45 C46 H46A 109.6 . .
C47 C46 H46A 109.6 . .
C45 C46 H46B 109.6 . .
C47 C46 H46B 109.6 . .
H46A C46 H46B 108.1 . .
C46 C47 C48 111.7(4) . .
C46 C47 H47A 109.3 . .
C48 C47 H47A 109.3 . .
C46 C47 H47B 109.3 . .
C48 C47 H47B 109.3 . .
H47A C47 H47B 107.9 . .
C49 C48 C47 111.5(4) . .
C49 C48 H48A 109.3 . .
C47 C48 H48A 109.3 . .
C49 C48 H48B 109.3 . .
C47 C48 H48B 109.3 . .
H48A C48 H48B 108.0 . .
C48 C49 H49A 109.5 . .
C48 C49 H49B 109.5 . .
H49A C49 H49B 109.5 . .
C48 C49 H49C 109.5 . .
H49A C49 H49C 109.5 . .
H49B C49 H49C 109.5 . .
C55 C50 C51 121.5(3) . .
C55 C50 O5 118.6(3) . .
C51 C50 O5 119.9(2) . .
C52 C51 C50 117.7(3) . .
C52 C51 C93 118.5(3) . .
C50 C51 C93 123.5(3) . .
C53 C52 C51 123.0(3) . .
C53 C52 H52 118.5 . .
C51 C52 H52 118.5 . .
C52 C53 C54 117.0(3) . .
C52 C53 C56 121.4(3) . .
C54 C53 C56 121.7(3) . .
C53 C54 C55 122.6(3) . .
C53 C54 H54 118.7 . .
C55 C54 H54 118.7 . .
C50 C55 C54 117.9(3) . .
C50 C55 C60 121.8(3) . .
C54 C55 C60 120.3(3) . .
C59 C56 C57 111.9(5) . .
C59 C56 C53 113.6(4) . .
C57X C56 C53 117.3(6) . .
C57 C56 C53 108.7(3) . .
C59 C56 C58 110.7(5) . .
C57 C56 C58 105.1(5) . .
C53 C56 C58 106.3(3) . .
C57X C56 C58X 113.8(9) . .
C53 C56 C58X 109.2(5) . .
C57X C56 C59X 106.7(10) . .
C53 C56 C59X 107.3(5) . .
C58X C56 C59X 100.9(7) . .
C56 C57 H57A 109.5 . .
C56 C57 H57B 109.5 . .
H57A C57 H57B 109.5 . .
C56 C57 H57C 109.5 . .
H57A C57 H57C 109.5 . .
H57B C57 H57C 109.5 . .
C56 C58 H58A 109.5 . .
C56 C58 H58B 109.5 . .
H58A C58 H58B 109.5 . .
C56 C58 H58C 109.5 . .
H58A C58 H58C 109.5 . .
H58B C58 H58C 109.5 . .
C56 C59 H59A 109.5 . .
C56 C59 H59B 109.5 . .
H59A C59 H59B 109.5 . .
C56 C59 H59C 109.5 . .
H59A C59 H59C 109.5 . .
H59B C59 H59C 109.5 . .
C56 C57X H57D 109.5 . .
C56 C57X H57E 109.5 . .
H57D C57X H57E 109.5 . .
C56 C57X H57F 109.5 . .
H57D C57X H57F 109.5 . .
H57E C57X H57F 109.5 . .
C56 C58X H58D 109.5 . .
C56 C58X H58E 109.5 . .
H58D C58X H58E 109.5 . .
C56 C58X H58F 109.5 . .
H58D C58X H58F 109.5 . .
H58E C58X H58F 109.5 . .
C56 C59X H59D 109.5 . .
C56 C59X H59E 109.5 . .
H59D C59X H59E 109.5 . .
C56 C59X H59F 109.5 . .
H59D C59X H59F 109.5 . .
H59E C59X H59F 109.5 . .
C55 C60 C62 115.4(3) . .
C55 C60 H60A 108.4 . .
C62 C60 H60A 108.4 . .
C55 C60 H60B 108.4 . .
C62 C60 H60B 108.4 . .
H60A C60 H60B 107.5 . .
O6 C61 C62 118.6(3) . .
O6 C61 C66 120.1(3) . .
C62 C61 C66 121.2(3) . .
C63 C62 C61 119.0(3) . .
C63 C62 C60 121.4(3) . .
C61 C62 C60 119.3(3) . .
C62 C63 C64 121.8(3) . .
C62 C63 H63 119.1 . .
C64 C63 H63 119.1 . .
C63 C64 C65 117.2(3) . .
C63 C64 C67 122.3(3) . .
C65 C64 C67 120.4(3) . .
C66 C65 C64 123.4(3) . .
C66 C65 H65 118.3 . .
C64 C65 H65 118.3 . .
C65 C66 C61 117.2(3) . .
C65 C66 C71 121.4(3) . .
C61 C66 C71 121.2(3) . .
C64 C67 C68 112.0(3) . .
C64 C67 C69 109.6(3) . .
C68 C67 C69 108.2(3) . .
C64 C67 C70 109.7(3) . .
C68 C67 C70 107.9(3) . .
C69 C67 C70 109.5(3) . .
C67 C68 H68A 109.5 . .
C67 C68 H68B 109.5 . .
H68A C68 H68B 109.5 . .
C67 C68 H68C 109.5 . .
H68A C68 H68C 109.5 . .
H68B C68 H68C 109.5 . .
C67 C69 H69A 109.5 . .
C67 C69 H69B 109.5 . .
H69A C69 H69B 109.5 . .
C67 C69 H69C 109.5 . .
H69A C69 H69C 109.5 . .
H69B C69 H69C 109.5 . .
C67 C70 H70A 109.5 . .
C67 C70 H70B 109.5 . .
H70A C70 H70B 109.5 . .
C67 C70 H70C 109.5 . .
H70A C70 H70C 109.5 . .
H70B C70 H70C 109.5 . .
C73 C71 C66 116.5(3) . .
C73 C71 H71A 108.2 . .
C66 C71 H71A 108.2 . .
C73 C71 H71B 108.2 . .
C66 C71 H71B 108.2 . .
H71A C71 H71B 107.3 . .
O7 C72 C77 120.2(3) . .
O7 C72 C73 120.0(3) . .
C77 C72 C73 119.8(3) . .
C74 C73 C72 118.8(3) . .
C74 C73 C71 120.2(3) . .
C72 C73 C71 121.0(3) . .
C75 C74 C73 122.6(3) . .
C75 C74 H74 118.7 . .
C73 C74 H74 118.7 . .
C74 C75 C76 117.0(3) . .
C74 C75 C78 122.3(3) . .
C76 C75 C78 120.8(3) . .
C77 C76 C75 122.5(3) . .
C77 C76 H76 118.8 . .
C75 C76 H76 118.8 . .
C76 C77 C72 119.3(3) . .
C76 C77 C82 119.0(3) . .
C72 C77 C82 121.6(3) . .
C79X C78 C75 111.9(5) . .
C80 C78 C75 111.5(5) . .
C79X C78 C81X 114.7(8) . .
C75 C78 C81X 111.9(5) . .
C80 C78 C79 112.4(7) . .
C75 C78 C79 112.8(5) . .
C80 C78 C81 108.2(7) . .
C75 C78 C81 106.9(4) . .
C79 C78 C81 104.5(7) . .
C79X C78 C80X 110.2(8) . .
C75 C78 C80X 104.9(4) . .
C81X C78 C80X 102.2(7) . .
C78 C79 H79A 109.5 . .
C78 C79 H79B 109.5 . .
H79A C79 H79B 109.5 . .
C78 C79 H79C 109.5 . .
H79A C79 H79C 109.5 . .
H79B C79 H79C 109.5 . .
C78 C80 H80A 109.5 . .
C78 C80 H80B 109.5 . .
H80A C80 H80B 109.5 . .
C78 C80 H80C 109.5 . .
H80A C80 H80C 109.5 . .
H80B C80 H80C 109.5 . .
C78 C81 H81A 109.5 . .
C78 C81 H81B 109.5 . .
H81A C81 H81B 109.5 . .
C78 C81 H81C 109.5 . .
H81A C81 H81C 109.5 . .
H81B C81 H81C 109.5 . .
C78 C79X H79D 109.5 . .
C78 C79X H79E 109.5 . .
H79D C79X H79E 109.5 . .
C78 C79X H79F 109.5 . .
H79D C79X H79F 109.5 . .
H79E C79X H79F 109.5 . .
C78 C80X H80D 109.5 . .
C78 C80X H80E 109.5 . .
H80D C80X H80E 109.5 . .
C78 C80X H80F 109.5 . .
H80D C80X H80F 109.5 . .
H80E C80X H80F 109.5 . .
C78 C81X H81D 109.5 . .
C78 C81X H81E 109.5 . .
H81D C81X H81E 109.5 . .
C78 C81X H81F 109.5 . .
H81D C81X H81F 109.5 . .
H81E C81X H81F 109.5 . .
C84 C82 C77 110.7(3) . .
C84 C82 H82A 109.5 . .
C77 C82 H82A 109.5 . .
C84 C82 H82B 109.5 . .
C77 C82 H82B 109.5 . .
H82A C82 H82B 108.1 . .
O8 C83 C84 120.0(3) . .
O8 C83 C88 118.7(3) . .
C84 C83 C88 121.3(3) . .
C85 C84 C83 117.8(3) . .
C85 C84 C82 122.3(3) . .
C83 C84 C82 119.9(3) . .
C84 C85 C86 122.9(3) . .
C84 C85 H85 118.5 . .
C86 C85 H85 118.5 . .
C85 C86 C87 116.8(3) . .
C85 C86 C89 120.8(3) . .
C87 C86 C89 122.3(3) . .
C88 C87 C86 122.2(3) . .
C88 C87 H87 118.9 . .
C86 C87 H87 118.9 . .
C87 C88 C83 118.6(3) . .
C87 C88 C93 122.5(3) . .
C83 C88 C93 118.9(3) . .
C92 C89 C90 109.2(4) . .
C92 C89 C91 107.7(4) . .
C90 C89 C91 107.7(4) . .
C92 C89 C86 112.8(3) . .
C90 C89 C86 108.3(3) . .
C91 C89 C86 110.9(3) . .
C89 C90 H90A 109.5 . .
C89 C90 H90B 109.5 . .
H90A C90 H90B 109.5 . .
C89 C90 H90C 109.5 . .
H90A C90 H90C 109.5 . .
H90B C90 H90C 109.5 . .
C89 C91 H91A 109.5 . .
C89 C91 H91B 109.5 . .
H91A C91 H91B 109.5 . .
C89 C91 H91C 109.5 . .
H91A C91 H91C 109.5 . .
H91B C91 H91C 109.5 . .
C89 C92 H92A 109.5 . .
C89 C92 H92B 109.5 . .
H92A C92 H92B 109.5 . .
C89 C92 H92C 109.5 . .
H92A C92 H92C 109.5 . .
H92B C92 H92C 109.5 . .
C88 C93 C51 111.4(2) . .
C88 C93 H93A 109.4 . .
C51 C93 H93A 109.4 . .
C88 C93 H93B 109.4 . .
C51 C93 H93B 109.4 . .
H93A C93 H93B 108.0 . .
O5 C94 C95 112.4(2) . .
O5 C94 H94A 109.1 . .
C95 C94 H94A 109.1 . .
O5 C94 H94B 109.1 . .
C95 C94 H94B 109.1 . .
H94A C94 H94B 107.9 . .
C94 C95 C96 111.0(3) . .
C94 C95 H95A 109.4 . .
C96 C95 H95A 109.4 . .
C94 C95 H95B 109.4 . .
C96 C95 H95B 109.4 . .
H95A C95 H95B 108.0 . .
C97 C96 C95 113.0(3) . .
C97 C96 H96A 109.0 . .
C95 C96 H96A 109.0 . .
C97 C96 H96B 109.0 . .
C95 C96 H96B 109.0 . .
H96A C96 H96B 107.8 . .
C96 C97 C98 112.9(4) . .
C96 C97 H97A 109.0 . .
C98 C97 H97A 109.0 . .
C96 C97 H97B 109.0 . .
C98 C97 H97B 109.0 . .
H97A C97 H97B 107.8 . .
C97 C98 H98A 109.5 . .
C97 C98 H98B 109.5 . .
H98A C98 H98B 109.5 . .
C97 C98 H98C 109.5 . .
H98A C98 H98C 109.5 . .
H98B C98 H98C 109.5 . .
C99 O11 C121 117.3(2) . .
C110 O12 H12 112(3) . .
C100 C99 C104 121.2(3) . .
C100 C99 O11 118.3(3) . .
C104 C99 O11 120.0(3) . .
C99 C100 C101 119.0(3) . .
C99 C100 C120 121.6(3) . .
C101 C100 C120 119.5(3) . .
C102 C101 C100 121.9(3) . .
C102 C101 H101 119.1 . .
C100 C101 H101 119.1 . .
C101 C102 C103 117.3(3) . .
C101 C102 C105 123.2(3) . .
C103 C102 C105 119.6(3) . .
C104 C103 C102 123.0(3) . .
C104 C103 H103 118.5 . .
C102 C103 H103 118.5 . .
C103 C104 C99 117.6(3) . .
C103 C104 C109 117.7(3) . .
C99 C104 C109 124.7(3) . .
C106 C105 C107 107.6(3) . .
C106 C105 C102 112.1(3) . .
C107 C105 C102 109.6(3) . .
C106 C105 C108 109.3(3) . .
C107 C105 C108 109.7(3) . .
C102 C105 C108 108.5(3) . .
C105 C106 H10D 109.5 . .
C105 C106 H10E 109.5 . .
H10D C106 H10E 109.5 . .
C105 C106 H10F 109.5 . .
H10D C106 H10F 109.5 . .
H10E C106 H10F 109.5 . .
C105 C107 H10G 109.5 . .
C105 C107 H10H 109.5 . .
H10G C107 H10H 109.5 . .
C105 C107 H10I 109.5 . .
H10G C107 H10I 109.5 . .
H10H C107 H10I 109.5 . .
C105 C108 H10J 109.5 . .
C105 C108 H10K 109.5 . .
H10J C108 H10K 109.5 . .
C105 C108 H10L 109.5 . .
H10J C108 H10L 109.5 . .
H10K C108 H10L 109.5 . .
C104 C109 C111 119.4(2) . .
C104 C109 H10M 107.5 . .
C111 C109 H10M 107.5 . .
C104 C109 H10N 107.5 . .
C111 C109 H10N 107.5 . .
H10M C109 H10N 107.0 . .
O12 C110 C115 121.7(3) . .
O12 C110 C111 117.5(3) . .
C115 C110 C111 120.8(3) . .
C112 C111 C110 118.0(3) . .
C112 C111 C109 119.1(3) . .
C110 C111 C109 122.8(3) . .
C111 C112 C113 123.2(3) . .
C111 C112 H112 118.4 . .
C113 C112 H112 118.4 . .
C114 C113 C112 117.1(3) . .
C114 C113 C116 123.1(3) . .
C112 C113 C116 119.7(3) . .
C113 C114 C115 122.0(3) . .
C113 C114 H114 119.0 . .
C115 C114 H114 119.0 . .
C110 C115 C114 118.8(3) . .
C110 C115 C120 121.6(3) . 2_666
C114 C115 C120 119.5(3) . 2_666
C118 C116 C113 111.5(3) . .
C118 C116 C117 109.3(3) . .
C113 C116 C117 108.8(2) . .
C118 C116 C119 108.3(3) . .
C113 C116 C119 109.0(2) . .
C117 C116 C119 109.9(3) . .
C116 C117 H11C 109.5 . .
C116 C117 H11D 109.5 . .
H11C C117 H11D 109.5 . .
C116 C117 H11E 109.5 . .
H11C C117 H11E 109.5 . .
H11D C117 H11E 109.5 . .
C116 C118 H11F 109.5 . .
C116 C118 H11G 109.5 . .
H11F C118 H11G 109.5 . .
C116 C118 H11H 109.5 . .
H11F C118 H11H 109.5 . .
H11G C118 H11H 109.5 . .
C116 C119 H11I 109.5 . .
C116 C119 H11J 109.5 . .
H11I C119 H11J 109.5 . .
C116 C119 H11K 109.5 . .
H11I C119 H11K 109.5 . .
H11J C119 H11K 109.5 . .
C100 C120 C115 112.9(2) . 2_666
C100 C120 H12A 109.0 . .
C115 C120 H12A 109.0 2_666 .
C100 C120 H12B 109.0 . .
C115 C120 H12B 109.0 2_666 .
H12A C120 H12B 107.8 . .
O11 C121 C122 103.6(3) . .
O11 C121 H12C 111.0 . .
C122 C121 H12C 111.0 . .
O11 C121 H12D 111.0 . .
C122 C121 H12D 111.0 . .
H12C C121 H12D 109.0 . .
C123 C122 C121 114.9(4) . .
C123 C122 H12E 108.5 . .
C121 C122 H12E 108.5 . .
C123 C122 H12F 108.5 . .
C121 C122 H12F 108.5 . .
H12E C122 H12F 107.5 . .
C122 C123 C124 113.9(5) . .
C122 C123 H12G 108.8 . .
C124 C123 H12G 108.8 . .
C122 C123 H12H 108.8 . .
C124 C123 H12H 108.8 . .
H12G C123 H12H 107.7 . .
C125 C124 C123 115.2(6) . .
C125 C124 H12I 108.5 . .
C123 C124 H12I 108.5 . .
C125 C124 H12J 108.5 . .
C123 C124 H12J 108.5 . .
H12I C124 H12J 107.5 . .
C124 C125 H12K 109.5 . .
C124 C125 H12L 109.5 . .
H12K C125 H12L 109.5 . .
C124 C125 H12M 109.5 . .
H12K C125 H12M 109.5 . .
H12L C125 H12M 109.5 . .
N2 C128 C129 178.4(10) . .
C128 C129 H12N 109.5 . .
C128 C129 H12O 109.5 . .
H12N C129 H12O 109.5 . .
C128 C129 H12P 109.5 . .
H12N C129 H12P 109.5 . .
H12O C129 H12P 109.5 . .
N3 C130 C131 178.1(6) . .
C130 C131 H13A 109.5 . .
C130 C131 H13B 109.5 . .
H13A C131 H13B 109.5 . .
C130 C131 H13C 109.5 . .
H13A C131 H13C 109.5 . .
H13B C131 H13C 109.5 . .
N4 C132 C133 171(3) . .
C132 C133 H13D 109.5 . .
C132 C133 H13E 109.5 . .
H13D C133 H13E 109.5 . .
C132 C133 H13F 109.5 . .
H13D C133 H13F 109.5 . .
H13E C133 H13F 109.5 . .

loop_
_geom_bond_atom_site_label_1
_geom_bond_atom_site_label_2
_geom_bond_distance
_geom_bond_site_symmetry_2
Ti1 O8 1.804(2) .
Ti1 O6 1.8106(19) .
Ti1 O7 1.839(2) .
Ti1 O9X 1.934(5) .
Ti1 O9 1.975(4) .
Ti1 O5 2.396(2) .
Ti1 Cl1X 2.471(2) .
Ti1 Cl1 2.6141(18) .
Cl1 Ti2 2.4386(15) .
O9 Ti2 1.970(4) .
O9 H9 0.9500 .
N1 C126 1.153(9) .
C126 C127 1.428(9) .
C127 H12Q 0.9800 .
C127 H12R 0.9800 .
C127 H12S 0.9800 .
Cl1X Ti2 2.541(2) .
O9X Ti2 2.025(5) .
O9X H9X 0.9500 .
Ti2 O2 1.786(2) .
Ti2 O4 1.797(2) .
Ti2 O3 1.829(2) .
Ti2 O1 2.400(2) .
O1 C1 1.421(4) .
O1 C45 1.461(4) .
O2 C12 1.341(4) .
O3 C23 1.374(4) .
O4 C34 1.336(4) .
O5 C50 1.409(3) .
O5 C94 1.456(3) .
O6 C61 1.357(3) .
O7 C72 1.378(4) .
O8 C83 1.349(4) .
C1 C2 1.391(4) .
C1 C6 1.393(4) .
C2 C3 1.395(4) .
C2 C44 1.516(4) .
C3 C4 1.378(4) .
C3 H3 0.9500 .
C4 C5 1.393(4) .
C4 C7 1.534(4) .
C5 C6 1.392(4) .
C5 H5 0.9500 .
C6 C11 1.517(4) .
C7 C10 1.529(5) .
C7 C9 1.533(5) .
C7 C8 1.535(5) .
C8 H8A 0.9800 .
C8 H8B 0.9800 .
C8 H8C 0.9800 .
C9 H9A 0.9800 .
C9 H9B 0.9800 .
C9 H9C 0.9800 .
C10 H10A 0.9800 .
C10 H10B 0.9800 .
C10 H10C 0.9800 .
C11 C13 1.510(4) .
C11 H11A 0.9900 .
C11 H11B 0.9900 .
C12 C17 1.395(4) .
C12 C13 1.396(4) .
C13 C14 1.380(5) .
C14 C15 1.395(5) .
C14 H14 0.9500 .
C15 C16 1.401(5) .
C15 C18 1.531(5) .
C16 C17 1.381(5) .
C16 H16 0.9500 .
C17 C22 1.520(4) .
C18 C19 1.484(8) .
C18 C20X 1.491(14) .
C18 C21 1.525(8) .
C18 C19X 1.547(12) .
C18 C20 1.566(10) .
C18 C21X 1.577(13) .
C19 H19A 0.9800 .
C19 H19B 0.9800 .
C19 H19C 0.9800 .
C20 H20A 0.9800 .
C20 H20B 0.9800 .
C20 H20C 0.9800 .
C21 H21A 0.9800 .
C21 H21B 0.9800 .
C21 H21C 0.9800 .
C19X H19D 0.9800 .
C19X H19E 0.9800 .
C19X H19F 0.9800 .
C20X H20D 0.9800 .
C20X H20E 0.9800 .
C20X H20F 0.9800 .
C21X H21D 0.9800 .
C21X H21E 0.9800 .
C21X H21F 0.9800 .
C22 C24 1.520(4) .
C22 H22A 0.9900 .
C22 H22B 0.9900 .
C23 C24 1.398(4) .
C23 C28 1.402(4) .
C24 C25 1.389(4) .
C25 C26 1.393(4) .
C25 H25 0.9500 .
C26 C27 1.381(4) .
C26 C29 1.535(4) .
C27 C28 1.389(4) .
C27 H27 0.9500 .
C28 C33 1.513(4) .
C29 C30 1.533(5) .
C29 C32 1.536(5) .
C29 C31 1.537(5) .
C30 H30A 0.9800 .
C30 H30B 0.9800 .
C30 H30C 0.9800 .
C31 H31A 0.9800 .
C31 H31B 0.9800 .
C31 H31C 0.9800 .
C32 H32A 0.9800 .
C32 H32B 0.9800 .
C32 H32C 0.9800 .
C33 C35 1.513(4) .
C33 H33A 0.9900 .
C33 H33B 0.9900 .
C34 C35 1.392(4) .
C34 C39 1.396(4) .
C35 C36 1.390(4) .
C36 C37 1.398(4) .
C36 H36 0.9500 .
C37 C38 1.402(5) .
C37 C40 1.533(5) .
C38 C39 1.380(4) .
C38 H38 0.9500 .
C39 C44 1.511(4) .
C40 C42 1.523(6) .
C40 C43 1.528(5) .
C40 C41 1.542(6) .
C41 H41A 0.9800 .
C41 H41B 0.9800 .
C41 H41C 0.9800 .
C42 H42A 0.9800 .
C42 H42B 0.9800 .
C42 H42C 0.9800 .
C43 H43A 0.9800 .
C43 H43B 0.9800 .
C43 H43C 0.9800 .
C44 H44A 0.9900 .
C44 H44B 0.9900 .
C45 C46 1.467(5) .
C45 H45A 0.9900 .
C45 H45B 0.9900 .
C46 C47 1.532(5) .
C46 H46A 0.9900 .
C46 H46B 0.9900 .
C47 C48 1.550(6) .
C47 H47A 0.9900 .
C47 H47B 0.9900 .
C48 C49 1.524(6) .
C48 H48A 0.9900 .
C48 H48B 0.9900 .
C49 H49A 0.9800 .
C49 H49B 0.9800 .
C49 H49C 0.9800 .
C50 C55 1.390(4) .
C50 C51 1.395(4) .
C51 C52 1.388(4) .
C51 C93 1.516(4) .
C52 C53 1.387(5) .
C52 H52 0.9500 .
C53 C54 1.388(5) .
C53 C56 1.537(5) .
C54 C55 1.394(4) .
C54 H54 0.9500 .
C55 C60 1.500(4) .
C56 C59 1.465(7) .
C56 C57X 1.477(11) .
C56 C57 1.534(7) .
C56 C58 1.575(7) .
C56 C58X 1.580(11) .
C56 C59X 1.594(10) .
C57 H57A 0.9800 .
C57 H57B 0.9800 .
C57 H57C 0.9800 .
C58 H58A 0.9800 .
C58 H58B 0.9800 .
C58 H58C 0.9800 .
C59 H59A 0.9800 .
C59 H59B 0.9800 .
C59 H59C 0.9800 .
C57X H57D 0.9800 .
C57X H57E 0.9800 .
C57X H57F 0.9800 .
C58X H58D 0.9800 .
C58X H58E 0.9800 .
C58X H58F 0.9800 .
C59X H59D 0.9800 .
C59X H59E 0.9800 .
C59X H59F 0.9800 .
C60 C62 1.513(4) .
C60 H60A 0.9900 .
C60 H60B 0.9900 .
C61 C62 1.390(4) .
C61 C66 1.408(4) .
C62 C63 1.388(4) .
C63 C64 1.391(4) .
C63 H63 0.9500 .
C64 C65 1.394(4) .
C64 C67 1.526(4) .
C65 C66 1.384(4) .
C65 H65 0.9500 .
C66 C71 1.515(4) .
C67 C68 1.528(5) .
C67 C69 1.538(5) .
C67 C70 1.539(5) .
C68 H68A 0.9800 .
C68 H68B 0.9800 .
C68 H68C 0.9800 .
C69 H69A 0.9800 .
C69 H69B 0.9800 .
C69 H69C 0.9800 .
C70 H70A 0.9800 .
C70 H70B 0.9800 .
C70 H70C 0.9800 .
C71 C73 1.509(5) .
C71 H71A 0.9900 .
C71 H71B 0.9900 .
C72 C77 1.395(5) .
C72 C73 1.399(4) .
C73 C74 1.390(4) .
C74 C75 1.386(5) .
C74 H74 0.9500 .
C75 C76 1.391(5) .
C75 C78 1.531(5) .
C76 C77 1.383(5) .
C76 H76 0.9500 .
C77 C82 1.517(5) .
C78 C79X 1.455(9) .
C78 C80 1.477(9) .
C78 C81X 1.544(9) .
C78 C79 1.551(8) .
C78 C81 1.569(8) .
C78 C80X 1.572(10) .
C79 H79A 0.9800 .
C79 H79B 0.9800 .
C79 H79C 0.9800 .
C80 H80A 0.9800 .
C80 H80B 0.9800 .
C80 H80C 0.9800 .
C81 H81A 0.9800 .
C81 H81B 0.9800 .
C81 H81C 0.9800 .
C79X H79D 0.9800 .
C79X H79E 0.9800 .
C79X H79F 0.9800 .
C80X H80D 0.9800 .
C80X H80E 0.9800 .
C80X H80F 0.9800 .
C81X H81D 0.9800 .
C81X H81E 0.9800 .
C81X H81F 0.9800 .
C82 C84 1.507(5) .
C82 H82A 0.9900 .
C82 H82B 0.9900 .
C83 C84 1.396(4) .
C83 C88 1.401(5) .
C84 C85 1.390(5) .
C85 C86 1.400(5) .
C85 H85 0.9500 .
C86 C87 1.404(5) .
C86 C89 1.530(5) .
C87 C88 1.383(5) .
C87 H87 0.9500 .
C88 C93 1.507(4) .
C89 C92 1.507(6) .
C89 C90 1.515(6) .
C89 C91 1.525(6) .
C90 H90A 0.9800 .
C90 H90B 0.9800 .
C90 H90C 0.9800 .
C91 H91A 0.9800 .
C91 H91B 0.9800 .
C91 H91C 0.9800 .
C92 H92A 0.9800 .
C92 H92B 0.9800 .
C92 H92C 0.9800 .
C93 H93A 0.9900 .
C93 H93B 0.9900 .
C94 C95 1.504(4) .
C94 H94A 0.9900 .
C94 H94B 0.9900 .
C95 C96 1.531(4) .
C95 H95A 0.9900 .
C95 H95B 0.9900 .
C96 C97 1.511(5) .
C96 H96A 0.9900 .
C96 H96B 0.9900 .
C97 C98 1.531(5) .
C97 H97A 0.9900 .
C97 H97B 0.9900 .
C98 H98A 0.9800 .
C98 H98B 0.9800 .
C98 H98C 0.9800 .
O11 C99 1.399(3) .
O11 C121 1.442(4) .
O12 C110 1.370(3) .
O12 H12 0.829(19) .
C99 C100 1.384(4) .
C99 C104 1.397(4) .
C100 C101 1.391(4) .
C100 C120 1.515(4) .
C101 C102 1.386(4) .
C101 H101 0.9500 .
C102 C103 1.391(4) .
C102 C105 1.535(4) .
C103 C104 1.387(4) .
C103 H103 0.9500 .
C104 C109 1.510(4) .
C105 C106 1.523(5) .
C105 C107 1.532(5) .
C105 C108 1.537(5) .
C106 H10D 0.9800 .
C106 H10E 0.9800 .
C106 H10F 0.9800 .
C107 H10G 0.9800 .
C107 H10H 0.9800 .
C107 H10I 0.9800 .
C108 H10J 0.9800 .
C108 H10K 0.9800 .
C108 H10L 0.9800 .
C109 C111 1.513(4) .
C109 H10M 0.9900 .
C109 H10N 0.9900 .
C110 C115 1.387(4) .
C110 C111 1.399(4) .
C111 C112 1.380(4) .
C112 C113 1.389(4) .
C112 H112 0.9500 .
C113 C114 1.384(4) .
C113 C116 1.531(4) .
C114 C115 1.395(4) .
C114 H114 0.9500 .
C115 C120 1.516(4) 2_666
C116 C118 1.530(4) .
C116 C117 1.537(4) .
C116 C119 1.538(4) .
C117 H11C 0.9800 .
C117 H11D 0.9800 .
C117 H11E 0.9800 .
C118 H11F 0.9800 .
C118 H11G 0.9800 .
C118 H11H 0.9800 .
C119 H11I 0.9800 .
C119 H11J 0.9800 .
C119 H11K 0.9800 .
C120 H12A 0.9900 .
C120 H12B 0.9900 .
C121 C122 1.571(6) .
C121 H12C 0.9900 .
C121 H12D 0.9900 .
C122 C123 1.419(7) .
C122 H12E 0.9900 .
C122 H12F 0.9900 .
C123 C124 1.556(7) .
C123 H12G 0.9900 .
C123 H12H 0.9900 .
C124 C125 1.425(10) .
C124 H12I 0.9900 .
C124 H12J 0.9900 .
C125 H12K 0.9800 .
C125 H12L 0.9800 .
C125 H12M 0.9800 .
N2 C128 1.162(8) .
C128 C129 1.433(8) .
C129 H12N 0.9800 .
C129 H12O 0.9800 .
C129 H12P 0.9800 .
N3 C130 1.165(7) .
C130 C131 1.454(7) .
C131 H13A 0.9800 .
C131 H13B 0.9800 .
C131 H13C 0.9800 .
N4 C132 1.157(14) .
C132 C133 1.444(14) .
C133 H13D 0.9800 .
C133 H13E 0.9800 .
C133 H13F 0.9800 .

loop_
_geom_hbond_atom_site_label_D
_geom_hbond_atom_site_label_H
_geom_hbond_atom_site_label_A
_geom_hbond_distance_DH
_geom_hbond_distance_HA
_geom_hbond_distance_DA
_geom_hbond_angle_DHA
_geom_hbond_site_symmetry_A
_geom_hbond_publ_flag
O9 H9 N1 0.95 1.89 2.818(7) 163.6 . yes
C127 H12Q O12 0.98 2.32 2.933(7) 119.4 . yes
O9X H9X O13 0.95 1.84 2.779(8) 168.0 . yes
C45 H45A Cl1 0.99 2.94 3.643(4) 128.6 . yes
C46 H46B O7 0.99 2.64 3.197(4) 115.7 . yes
C94 H94B O3 0.99 2.51 3.188(4) 125.8 . yes
C95 H95A O3 0.99 2.63 3.166(4) 113.9 . yes
O12 H12 O11 0.829(19) 1.89(2) 2.719(3) 174(4) 2_666 yes

loop_
_geom_torsion_atom_site_label_1
_geom_torsion_atom_site_label_2
_geom_torsion_atom_site_label_3
_geom_torsion_atom_site_label_4
_geom_torsion
_geom_torsion_site_symmetry_4
O4 Ti2 O2 C12 145.1(10) .
O3 Ti2 O2 C12 49.2(10) .
O9 Ti2 O2 C12 -69.9(11) .
O9X Ti2 O2 C12 -53.0(10) .
O1 Ti2 O2 C12 -141.2(10) .
Cl1 Ti2 O2 C12 -49.4(10) .
Cl1X Ti2 O2 C12 -99.7(10) .
O2 Ti2 O3 C23 49.7(2) .
O4 Ti2 O3 C23 -55.0(2) .
O9 Ti2 O3 C23 -153.0(2) .
O9X Ti2 O3 C23 152.4(3) .
O1 Ti2 O3 C23 -2.9(5) .
Cl1 Ti2 O3 C23 130.9(2) .
Cl1X Ti2 O3 C23 -135.5(2) .
O2 Ti2 O4 C34 -105.1(11) .
O3 Ti2 O4 C34 -10.7(11) .
O9 Ti2 O4 C34 89.5(11) .
O9X Ti2 O4 C34 110.2(11) .
Cl1 Ti2 O4 C34 146.4(9) .
Cl1X Ti2 O4 C34 84.1(11) .
O8 Ti1 O6 C61 176.5(3) .
O7 Ti1 O6 C61 80.0(4) .
O9X Ti1 O6 C61 -21.1(4) .
O9 Ti1 O6 C61 -31.1(5) .
O5 Ti1 O6 C61 -109.1(4) .
Cl1X Ti1 O6 C61 -54.6(6) .
Cl1 Ti1 O6 C61 -20.1(4) .
O8 Ti1 O7 C72 -63.6(2) .
O6 Ti1 O7 C72 42.4(2) .
O9X Ti1 O7 C72 137.8(3) .
O9 Ti1 O7 C72 -166.5(2) .
O5 Ti1 O7 C72 -3.6(5) .
Cl1X Ti1 O7 C72 -146.9(2) .
Cl1 Ti1 O7 C72 121.7(2) .
O6 Ti1 O8 C83 -38.6(6) .
O7 Ti1 O8 C83 55.2(6) .
O9X Ti1 O8 C83 -177.1(6) .
O9 Ti1 O8 C83 155.4(5) .
O5 Ti1 O8 C83 -113.8(6) .
Cl1X Ti1 O8 C83 151.6(6) .
Cl1 Ti1 O8 C83 -143.1(5) .
C45 O1 C1 C2 106.8(3) .
Ti2 O1 C1 C2 -89.4(3) .
C45 O1 C1 C6 -77.5(3) .
Ti2 O1 C1 C6 86.3(3) .
C6 C1 C2 C3 3.4(4) .
O1 C1 C2 C3 178.9(2) .
C6 C1 C2 C44 -171.9(3) .
O1 C1 C2 C44 3.6(4) .
C1 C2 C3 C4 -0.8(4) .
C44 C2 C3 C4 174.8(3) .
C2 C3 C4 C5 -1.8(4) .
C2 C3 C4 C7 -179.2(3) .
C3 C4 C5 C6 2.0(4) .
C7 C4 C5 C6 179.4(3) .
C4 C5 C6 C1 0.4(4) .
C4 C5 C6 C11 -177.0(3) .
C2 C1 C6 C5 -3.2(4) .
O1 C1 C6 C5 -178.7(2) .
C2 C1 C6 C11 174.1(3) .
O1 C1 C6 C11 -1.4(4) .
C3 C4 C7 C10 107.8(4) .
C5 C4 C7 C10 -69.5(4) .
C3 C4 C7 C9 -132.9(3) .
C5 C4 C7 C9 49.8(4) .
C3 C4 C7 C8 -13.4(4) .
C5 C4 C7 C8 169.3(3) .
C5 C6 C11 C13 72.9(4) .
C1 C6 C11 C13 -104.4(3) .
Ti2 O2 C12 C17 -41.2(12) .
Ti2 O2 C12 C13 137.9(9) .
O2 C12 C13 C14 174.7(3) .
C17 C12 C13 C14 -6.2(5) .
O2 C12 C13 C11 -7.0(4) .
C17 C12 C13 C11 172.1(3) .
C6 C11 C13 C14 -112.9(3) .
C6 C11 C13 C12 68.9(4) .
C12 C13 C14 C15 1.4(5) .
C11 C13 C14 C15 -176.8(3) .
C13 C14 C15 C16 3.2(6) .
C13 C14 C15 C18 -177.1(4) .
C14 C15 C16 C17 -3.3(6) .
C18 C15 C16 C17 176.9(4) .
C15 C16 C17 C12 -1.1(5) .
C15 C16 C17 C22 175.8(3) .
O2 C12 C17 C16 -174.9(3) .
C13 C12 C17 C16 6.1(5) .
O2 C12 C17 C22 8.2(5) .
C13 C12 C17 C22 -170.9(3) .
C14 C15 C18 C19 50.2(7) .
C16 C15 C18 C19 -130.1(6) .
C14 C15 C18 C20X -116.0(11) .
C16 C15 C18 C20X 63.7(12) .
C14 C15 C18 C21 174.2(7) .
C16 C15 C18 C21 -6.1(9) .
C14 C15 C18 C19X 13.6(14) .
C16 C15 C18 C19X -166.7(13) .
C14 C15 C18 C20 -68.7(6) .
C16 C15 C18 C20 111.0(6) .
C14 C15 C18 C21X 126.7(10) .
C16 C15 C18 C21X -53.6(11) .
C16 C17 C22 C24 112.0(3) .
C12 C17 C22 C24 -71.1(4) .
Ti2 O3 C23 C24 -90.8(3) .
Ti2 O3 C23 C28 89.7(3) .
O3 C23 C24 C25 -173.4(3) .
C28 C23 C24 C25 6.0(4) .
O3 C23 C24 C22 6.2(4) .
C28 C23 C24 C22 -174.4(3) .
C17 C22 C24 C25 -84.6(4) .
C17 C22 C24 C23 95.7(3) .
C23 C24 C25 C26 -2.2(5) .
C22 C24 C25 C26 178.1(3) .
C24 C25 C26 C27 -1.9(5) .
C24 C25 C26 C29 173.8(3) .
C25 C26 C27 C28 2.4(4) .
C29 C26 C27 C28 -173.3(3) .
C26 C27 C28 C23 1.3(4) .
C26 C27 C28 C33 -179.4(3) .
O3 C23 C28 C27 173.9(3) .
C24 C23 C28 C27 -5.5(4) .
O3 C23 C28 C33 -5.5(4) .
C24 C23 C28 C33 175.1(3) .
C27 C26 C29 C30 -145.1(3) .
C25 C26 C29 C30 39.4(4) .
C27 C26 C29 C32 -23.1(4) .
C25 C26 C29 C32 161.3(3) .
C27 C26 C29 C31 95.7(4) .
C25 C26 C29 C31 -79.8(4) .
C27 C28 C33 C35 83.9(3) .
C23 C28 C33 C35 -96.8(3) .
Ti2 O4 C34 C35 4.5(13) .
Ti2 O4 C34 C39 -175.2(9) .
O4 C34 C35 C36 176.2(3) .
C39 C34 C35 C36 -4.1(4) .
O4 C34 C35 C33 -7.5(4) .
C39 C34 C35 C33 172.1(3) .
C28 C33 C35 C36 -108.8(3) .
C28 C33 C35 C34 75.1(4) .
C34 C35 C36 C37 -0.3(5) .
C33 C35 C36 C37 -176.5(3) .
C35 C36 C37 C38 3.5(5) .
C35 C36 C37 C40 -173.5(3) .
C36 C37 C38 C39 -2.4(5) .
C40 C37 C38 C39 174.6(3) .
C37 C38 C39 C34 -1.8(5) .
C37 C38 C39 C44 177.5(3) .
O4 C34 C39 C38 -175.2(3) .
C35 C34 C39 C38 5.1(4) .
O4 C34 C39 C44 5.6(4) .
C35 C34 C39 C44 -174.1(3) .
C36 C37 C40 C42 112.6(4) .
C38 C37 C40 C42 -64.3(5) .
C36 C37 C40 C43 -7.9(5) .
C38 C37 C40 C43 175.2(3) .
C36 C37 C40 C41 -127.4(4) .
C38 C37 C40 C41 55.7(5) .
C38 C39 C44 C2 109.0(3) .
C34 C39 C44 C2 -71.8(3) .
C1 C2 C44 C39 103.1(3) .
C3 C2 C44 C39 -72.2(3) .
C1 O1 C45 C46 -101.9(3) .
Ti2 O1 C45 C46 97.0(3) .
O1 C45 C46 C47 -175.8(3) .
C45 C46 C47 C48 175.1(3) .
C46 C47 C48 C49 -177.9(4) .
C94 O5 C50 C55 -106.3(3) .
Ti1 O5 C50 C55 86.1(3) .
C94 O5 C50 C51 76.6(3) .
Ti1 O5 C50 C51 -90.9(3) .
C55 C50 C51 C52 5.0(4) .
O5 C50 C51 C52 -178.0(3) .
C55 C50 C51 C93 -170.1(3) .
O5 C50 C51 C93 6.8(4) .
C50 C51 C52 C53 -2.9(5) .
C93 C51 C52 C53 172.5(3) .
C51 C52 C53 C54 -1.5(5) .
C51 C52 C53 C56 179.1(3) .
C52 C53 C54 C55 4.0(5) .
C56 C53 C54 C55 -176.6(3) .
C51 C50 C55 C54 -2.7(4) .
O5 C50 C55 C54 -179.7(2) .
C51 C50 C55 C60 176.2(3) .
O5 C50 C55 C60 -0.8(4) .
C53 C54 C55 C50 -2.0(4) .
C53 C54 C55 C60 179.2(3) .
C52 C53 C56 C59 177.8(5) .
C54 C53 C56 C59 -1.6(6) .
C52 C53 C56 C57X 1.7(11) .
C54 C53 C56 C57X -177.7(10) .
C52 C53 C56 C57 52.5(5) .
C54 C53 C56 C57 -126.9(5) .
C52 C53 C56 C58 -60.2(5) .
C54 C53 C56 C58 120.4(4) .
C52 C53 C56 C58X -129.7(7) .
C54 C53 C56 C58X 50.8(7) .
C52 C53 C56 C59X 121.7(6) .
C54 C53 C56 C59X -57.7(7) .
C50 C55 C60 C62 -104.5(3) .
C54 C55 C60 C62 74.3(3) .
Ti1 O6 C61 C62 105.2(4) .
Ti1 O6 C61 C66 -71.9(5) .
O6 C61 C62 C63 178.3(3) .
C66 C61 C62 C63 -4.5(5) .
O6 C61 C62 C60 -8.3(4) .
C66 C61 C62 C60 168.8(3) .
C55 C60 C62 C63 -124.7(3) .
C55 C60 C62 C61 62.1(4) .
C61 C62 C63 C64 1.5(5) .
C60 C62 C63 C64 -171.7(3) .
C62 C63 C64 C65 1.3(5) .
C62 C63 C64 C67 179.5(3) .
C63 C64 C65 C66 -1.1(5) .
C67 C64 C65 C66 -179.4(3) .
C64 C65 C66 C61 -1.7(5) .
C64 C65 C66 C71 172.1(3) .
O6 C61 C66 C65 -178.3(3) .
C62 C61 C66 C65 4.6(4) .
O6 C61 C66 C71 7.8(4) .
C62 C61 C66 C71 -169.2(3) .
C63 C64 C67 C68 3.8(5) .
C65 C64 C67 C68 -178.0(3) .
C63 C64 C67 C69 -116.3(3) .
C65 C64 C67 C69 61.9(4) .
C63 C64 C67 C70 123.6(3) .
C65 C64 C67 C70 -58.3(4) .
C65 C66 C71 C73 127.0(3) .
C61 C66 C71 C73 -59.5(4) .
Ti1 O7 C72 C77 89.7(3) .
Ti1 O7 C72 C73 -89.0(3) .
O7 C72 C73 C74 -179.7(3) .
C77 C72 C73 C74 1.5(4) .
O7 C72 C73 C71 0.9(4) .
C77 C72 C73 C71 -177.9(3) .
C66 C71 C73 C74 -81.9(4) .
C66 C71 C73 C72 97.5(3) .
C72 C73 C74 C75 -0.5(5) .
C71 C73 C74 C75 178.9(3) .
C73 C74 C75 C76 -0.1(5) .
C73 C74 C75 C78 179.7(3) .
C74 C75 C76 C77 -0.5(5) .
C78 C75 C76 C77 179.8(3) .
C75 C76 C77 C72 1.5(5) .
C75 C76 C77 C82 -174.4(3) .
O7 C72 C77 C76 179.2(3) .
C73 C72 C77 C76 -2.0(5) .
O7 C72 C77 C82 -5.0(4) .
C73 C72 C77 C82 173.8(3) .
C74 C75 C78 C79X 46.0(9) .
C76 C75 C78 C79X -134.3(8) .
C74 C75 C78 C80 -124.8(7) .
C76 C75 C78 C80 54.9(7) .
C74 C75 C78 C81X 176.4(7) .
C76 C75 C78 C81X -3.9(8) .
C74 C75 C78 C79 2.8(8) .
C76 C75 C78 C79 -177.4(7) .
C74 C75 C78 C81 117.2(6) .
C76 C75 C78 C81 -63.1(6) .
C74 C75 C78 C80X -73.5(6) .
C76 C75 C78 C80X 106.2(6) .
C76 C77 C82 C84 76.8(4) .
C72 C77 C82 C84 -99.0(4) .
Ti1 O8 C83 C84 -62.9(7) .
Ti1 O8 C83 C88 119.1(5) .
O8 C83 C84 C85 175.8(3) .
C88 C83 C84 C85 -6.3(5) .
O8 C83 C84 C82 -1.4(5) .
C88 C83 C84 C82 176.5(3) .
C77 C82 C84 C85 -96.2(4) .
C77 C82 C84 C83 80.9(4) .
C83 C84 C85 C86 1.2(5) .
C82 C84 C85 C86 178.3(3) .
C84 C85 C86 C87 3.5(5) .
C84 C85 C86 C89 -173.2(3) .
C85 C86 C87 C88 -3.4(5) .
C89 C86 C87 C88 173.3(3) .
C86 C87 C88 C83 -1.4(5) .
C86 C87 C88 C93 -179.7(3) .
O8 C83 C88 C87 -175.6(3) .
C84 C83 C88 C87 6.4(5) .
O8 C83 C88 C93 2.8(4) .
C84 C83 C88 C93 -175.2(3) .
C85 C86 C89 C92 -166.1(4) .
C87 C86 C89 C92 17.3(5) .
C85 C86 C89 C90 72.8(5) .
C87 C86 C89 C90 -103.7(4) .
C85 C86 C89 C91 -45.2(5) .
C87 C86 C89 C91 138.3(4) .
C87 C88 C93 C51 99.1(3) .
C83 C88 C93 C51 -79.2(4) .
C52 C51 C93 C88 -76.3(4) .
C50 C51 C93 C88 98.8(3) .
C50 O5 C94 C95 81.6(3) .
Ti1 O5 C94 C95 -113.2(2) .
O5 C94 C95 C96 -177.2(2) .
C94 C95 C96 C97 179.8(3) .
C95 C96 C97 C98 179.0(3) .
C121 O11 C99 C100 -106.4(3) .
C121 O11 C99 C104 81.0(4) .
C104 C99 C100 C101 0.0(4) .
O11 C99 C100 C101 -172.5(3) .
C104 C99 C100 C120 178.1(3) .
O11 C99 C100 C120 5.6(4) .
C99 C100 C101 C102 -0.3(4) .
C120 C100 C101 C102 -178.3(3) .
C100 C101 C102 C103 -0.4(4) .
C100 C101 C102 C105 179.2(3) .
C101 C102 C103 C104 1.3(4) .
C105 C102 C103 C104 -178.3(3) .
C102 C103 C104 C99 -1.5(5) .
C102 C103 C104 C109 178.8(3) .
C100 C99 C104 C103 0.8(4) .
O11 C99 C104 C103 173.2(3) .
C100 C99 C104 C109 -179.6(3) .
O11 C99 C104 C109 -7.2(4) .
C101 C102 C105 C106 -5.0(4) .
C103 C102 C105 C106 174.6(3) .
C101 C102 C105 C107 -124.4(3) .
C103 C102 C105 C107 55.2(4) .
C101 C102 C105 C108 115.8(3) .
C103 C102 C105 C108 -64.6(4) .
C103 C104 C109 C111 -141.0(3) .
C99 C104 C109 C111 39.4(5) .
O12 C110 C111 C112 -177.2(3) .
C115 C110 C111 C112 1.3(4) .
O12 C110 C111 C109 -1.2(4) .
C115 C110 C111 C109 177.4(3) .
C104 C109 C111 C112 -144.5(3) .
C104 C109 C111 C110 39.5(4) .
C110 C111 C112 C113 -0.4(4) .
C109 C111 C112 C113 -176.6(3) .
C111 C112 C113 C114 -1.1(4) .
C111 C112 C113 C116 176.9(3) .
C112 C113 C114 C115 1.7(4) .
C116 C113 C114 C115 -176.2(3) .
O12 C110 C115 C114 177.7(3) .
C111 C110 C115 C114 -0.8(4) .
O12 C110 C115 C120 0.8(4) 2_666
C111 C110 C115 C120 -177.7(3) 2_666
C113 C114 C115 C110 -0.8(4) .
C113 C114 C115 C120 176.2(3) 2_666
C114 C113 C116 C118 6.1(4) .
C112 C113 C116 C118 -171.6(3) .
C114 C113 C116 C117 -114.5(3) .
C112 C113 C116 C117 67.7(3) .
C114 C113 C116 C119 125.7(3) .
C112 C113 C116 C119 -52.1(4) .
C99 C100 C120 C115 -94.1(3) 2_666
C101 C100 C120 C115 83.9(3) 2_666
C99 O11 C121 C122 -170.2(3) .
O11 C121 C122 C123 -164.3(4) .
C121 C122 C123 C124 167.9(5) .
C122 C123 C124 C125 -160.7(8) .
